data_7150189
loop_
_publ_author_name
'S\'ykora, Jan'
'Budka, Jan'
'Lhot\'ak, Pavel'
'Stibor, Ivan'
'C\'isarov\'a, Ivana'

_publ_section_title
;
 Two structural types of 1,3-alternate tetrapropoxycalix[4]arene
 derivatives in the solid state.
;
_journal_issue 14
_journal_name_full 'Organic &amp; biomolecular chemistry'
_journal_page_first 2572
_journal_page_last 2578
_journal_paper_doi 10.1039/b505454k
_journal_volume 3
_journal_year 2005
_chemical_compound_source
;
?
;
_chemical_formula_moiety ' C144 H192 O12 '
_chemical_formula_sum 'C144 H192 O12'
_chemical_formula_weight 2115.10
_chemical_melting_point ?
_chemical_name_systematic
;
?
;
_space_group_IT_number 14
_symmetry_cell_setting monoclinic
_symmetry_space_group_name_Hall '-P 2ybc'
_symmetry_space_group_name_H-M 'P 1 21/c 1'
_atom_sites_solution_hydrogens geom
_atom_sites_solution_primary direct
_audit_creation_date 02-05-03
_audit_creation_method CRYSTALS_ver_12-03-99
_cell_angle_alpha 90
_cell_angle_beta 94.5875(3)
_cell_angle_gamma 90
_cell_formula_units_Z 12
_cell_length_a 13.9231(1)
_cell_length_b 35.1563(2)
_cell_length_c 25.7578(2)
_cell_measurement_reflns_used 0
_cell_measurement_temperature 150
_cell_measurement_theta_max 0
_cell_measurement_theta_min 0
_cell_volume 12567.66(15)
_computing_cell_refinement
;
SPARE
;
_computing_data_collection
;
DATA COLLECTION
;
_computing_data_reduction
;
SPARE
;
_computing_molecular_graphics
;
CAMERON (Watkin et al 1996)
;
_computing_publication_material
;
CRYSTALS (Watkin et al 2001)
;
_computing_structure_refinement
;
CRYSTALS (Watkin et al 2001)
;
_computing_structure_solution
;
SIR92 (Altomare et al, 1994)
;
_diffrn_ambient_temperature 150
_diffrn_measured_fraction_theta_max 0.993
_diffrn_measurement_device_type
;
Unknown
;
_diffrn_measurement_method \w/2\q
_diffrn_radiation_monochromator graphite
_diffrn_radiation_type 'Mo K\a'
_diffrn_radiation_wavelength 0.71073
_diffrn_reflns_av_R_equivalents 0.01
_diffrn_reflns_limit_h_max 16
_diffrn_reflns_limit_h_min 0
_diffrn_reflns_limit_k_max 42
_diffrn_reflns_limit_k_min 0
_diffrn_reflns_limit_l_max 30
_diffrn_reflns_limit_l_min -31
_diffrn_reflns_number 43404
_diffrn_reflns_theta_max 25.35
_diffrn_reflns_theta_min 1.40
_diffrn_standards_decay_% 0.00
_diffrn_standards_interval_count 0
_diffrn_standards_interval_time 0
_diffrn_standards_number 0
_exptl_absorpt_coefficient_mu 0.069
_exptl_absorpt_correction_T_max 1.00
_exptl_absorpt_correction_T_min 1.00
_exptl_absorpt_correction_type none
_exptl_crystal_colour ' white '
_exptl_crystal_density_diffrn 1.118
_exptl_crystal_density_meas ?
_exptl_crystal_description ' prism '
_exptl_crystal_F_000 4609.882
_exptl_crystal_size_max 0.3
_exptl_crystal_size_mid 0.3
_exptl_crystal_size_min 0.2
_refine_diff_density_max 0.80
_refine_diff_density_min -0.68
_refine_ls_extinction_method None
_refine_ls_goodness_of_fit_ref 1.0633
_refine_ls_hydrogen_treatment noref
_refine_ls_matrix_type full
_refine_ls_number_parameters 1414
_refine_ls_number_reflns 17406
_refine_ls_R_factor_gt 0.0765
_refine_ls_shift/su_max 0.004305
_refine_ls_structure_factor_coef F
_refine_ls_weighting_details
;
Method= Tukey and Prince
W = [weight] * [1-(deltaF/6*sigmaF)^2]^2

1.56 0.768 1.10 0.805E-01 0.197
;
_refine_ls_weighting_scheme calc
_refine_ls_wR_factor_ref 0.0800
_reflns_limit_h_max 16
_reflns_limit_h_min -16
_reflns_limit_k_max 42
_reflns_limit_k_min 0
_reflns_limit_l_max 31
_reflns_limit_l_min 0
_reflns_number_gt 17406
_reflns_number_total 22838
_reflns_threshold_expression >1.96\s(I)
_cod_data_source_file b505454k.txt
_cod_data_source_block CRYSTALS_cif_e
_cod_depositor_comments
;
The following automatic conversions were performed:
'_symmetry_cell_setting' value 'Monoclinic ' changed to 'monoclinic'
according to '/home/adriana/struct/CIF-dictionaries/cif_core.dic'
dictionary named 'cif_core.dic' version 2.4.1 from 2010-06-29.

Automatic conversion script
Id: cif_fix_enum 1555 2011-01-17 13:19:09Z saulius 

The following automatic conversions were performed:

'_chemical_melting_point' value 'not measured' was changed to '?' -
the value is undefined or not given.

Automatic conversion script
Id: cif_fix_values 1569 2011-02-09 13:29:24Z adriana 
;
_cod_original_cell_volume 2567.66(15)
_cod_original_sg_symbol_H-M 'P 1 21/c 1 '
_cod_original_formula_sum ' C144 H192 O12 '
_cod_database_code 7150189

loop_
_symmetry_equiv_pos_as_xyz
x,y,z
-x,-y,-z
-x,y+1/2,-z+1/2
x,-y+1/2,z+1/2

loop_
_atom_site_label
_atom_site_type_symbol
_atom_site_fract_x
_atom_site_fract_y
_atom_site_fract_z
_atom_site_U_iso_or_equiv
_atom_site_occupancy
_atom_site_adp_type
O29 O 0.56926(14) -0.14975(5) 0.69045(8) 0.0522 1.0000 Uani
O30 O 0.53394(11) -0.07597(4) 0.76729(6) 0.0320 1.0000 Uani
O31 O 0.72841(11) -0.13240(5) 0.81827(6) 0.0339 1.0000 Uani
O32 O 0.46693(13) -0.17634(5) 0.81047(8) 0.0445 1.0000 Uani
O129 O 0.54860(13) 0.12945(5) 0.51846(7) 0.0460 1.0000 Uani
O130 O 0.45786(12) 0.16609(5) 0.63080(7) 0.0418 1.0000 Uani
O131 O 0.72411(11) 0.12518(5) 0.63860(6) 0.0316 1.0000 Uani
O132 O 0.52154(11) 0.06250(4) 0.59844(6) 0.0309 1.0000 Uani
O229 O 0.99557(13) 0.07925(5) 1.01238(7) 0.0435 1.0000 Uani
O230 O 0.80282(14) 0.15088(5) 0.89450(8) 0.0476 1.0000 Uani
O231 O 1.00208(12) 0.07005(5) 0.80699(7) 0.0398 1.0000 Uani
O232 O 1.18883(12) 0.15013(5) 0.91593(7) 0.0389 1.0000 Uani
C1 C 0.44552(19) -0.10445(7) 0.66902(9) 0.0396 1.0000 Uani
C2 C 0.5189(2) -0.07521(7) 0.65388(9) 0.0409 1.0000 Uani
C3 C 0.61034(18) -0.06763(6) 0.68804(9) 0.0358 1.0000 Uani
C4 C 0.6944(2) -0.06021(7) 0.6640(1) 0.0407 1.0000 Uani
C5 C 0.7787(2) -0.05077(7) 0.6926(1) 0.0437 1.0000 Uani
C6 C 0.78059(18) -0.04866(7) 0.7466(1) 0.0380 1.0000 Uani
C7 C 0.69854(17) -0.05589(6) 0.77246(9) 0.0314 1.0000 Uani
C8 C 0.70247(17) -0.05147(7) 0.83126(9) 0.0343 1.0000 Uani
C9 C 0.65446(16) -0.08126(7) 0.86292(8) 0.0307 1.0000 Uani
C10 C 0.59581(17) -0.06976(7) 0.90130(9) 0.0358 1.0000 Uani
C11 C 0.55098(17) -0.09582(8) 0.93267(9) 0.0378 1.0000 Uani
C12 C 0.56547(17) -0.13410(8) 0.92320(9) 0.0394 1.0000 Uani
C13 C 0.62386(17) -0.14701(7) 0.88506(9) 0.0355 1.0000 Uani
C14 C 0.6402(2) -0.18924(8) 0.8780(1) 0.0440 1.0000 Uani
C15 C 0.62270(18) -0.20543(7) 0.8237(1) 0.0377 1.0000 Uani
C16 C 0.6932(2) -0.22815(8) 0.80301(12) 0.0488 1.0000 Uani
C17 C 0.6768(3) -0.24511(8) 0.75479(13) 0.0575 1.0000 Uani
C18 C 0.5918(3) -0.23953(8) 0.72569(12) 0.0570 1.0000 Uani
C19 C 0.5204(2) -0.21621(7) 0.74356(11) 0.0478 1.0000 Uani
C20 C 0.4289(2) -0.20905(8) 0.70955(13) 0.0599 1.0000 Uani
C21 C 0.4040(2) -0.16820(8) 0.6951(1) 0.0464 1.0000 Uani
C22 C 0.3072(2) -0.15740(8) 0.69042(11) 0.0492 1.0000 Uani
C23 C 0.2766(2) -0.12123(8) 0.6748(1) 0.0462 1.0000 Uani
C24 C 0.3482(2) -0.09511(8) 0.6647(1) 0.0430 1.0000 Uani
C25 C 0.47287(19) -0.14119(7) 0.6838(1) 0.0411 1.0000 Uani
C26 C 0.61393(17) -0.06563(6) 0.74246(9) 0.0307 1.0000 Uani
C27 C 0.66932(16) -0.12021(7) 0.85580(8) 0.0316 1.0000 Uani
C28 C 0.53644(19) -0.20000(7) 0.7931(1) 0.0388 1.0000 Uani
C101 C 0.38296(19) 0.14879(7) 0.5168(1) 0.0403 1.0000 Uani
C102 C 0.4050(2) 0.19063(8) 0.52783(13) 0.0549 1.0000 Uani
C103 C 0.4994(2) 0.20151(7) 0.55692(11) 0.0431 1.0000 Uani
C104 C 0.5638(2) 0.22512(7) 0.53384(11) 0.0477 1.0000 Uani
C105 C 0.6511(2) 0.23498(7) 0.55988(11) 0.0463 1.0000 Uani
C106 C 0.67477(19) 0.22101(7) 0.6096(1) 0.0392 1.0000 Uani
C107 C 0.61107(18) 0.19829(6) 0.63476(9) 0.0346 1.0000 Uani
C108 C 0.63872(19) 0.18566(7) 0.69053(9) 0.0380 1.0000 Uani
C109 C 0.62193(16) 0.14446(6) 0.70389(9) 0.0312 1.0000 Uani
C110 C 0.56574(16) 0.13482(7) 0.74450(9) 0.0328 1.0000 Uani
C111 C 0.55099(16) 0.09713(7) 0.75910(9) 0.0318 1.0000 Uani
C112 C 0.59345(16) 0.06906(7) 0.73038(8) 0.0304 1.0000 Uani
C113 C 0.65034(15) 0.07720(6) 0.68972(8) 0.0276 1.0000 Uani
C114 C 0.69573(16) 0.04473(7) 0.66177(9) 0.0312 1.0000 Uani
C115 C 0.68805(16) 0.04492(6) 0.60289(9) 0.0304 1.0000 Uani
C116 C 0.76887(18) 0.03686(7) 0.5761(1) 0.0376 1.0000 Uani
C117 C 0.76378(19) 0.03551(8) 0.5225(1) 0.0428 1.0000 Uani
C118 C 0.67594(19) 0.04162(7) 0.49427(9) 0.0391 1.0000 Uani
C119 C 0.59361(18) 0.04937(6) 0.51920(9) 0.0330 1.0000 Uani
C120 C 0.4979(2) 0.05283(7) 0.4867(1) 0.0419 1.0000 Uani
C121 C 0.42590(19) 0.08369(7) 0.49738(9) 0.0365 1.0000 Uani
C122 C 0.32827(19) 0.07455(7) 0.49215(9) 0.0383 1.0000 Uani
C123 C 0.25605(19) 0.10130(7) 0.49886(9) 0.0391 1.0000 Uani
C124 C 0.2863(2) 0.13821(7) 0.5110(1) 0.0422 1.0000 Uani
C125 C 0.45249(18) 0.12117(7) 0.50966(9) 0.0381 1.0000 Uani
C126 C 0.52331(18) 0.18910(6) 0.6078(1) 0.0367 1.0000 Uani
C127 C 0.66534(15) 0.11536(6) 0.67752(8) 0.0283 1.0000 Uani
C128 C 0.60122(16) 0.05144(6) 0.57348(9) 0.0292 1.0000 Uani
C201 C 0.91778(18) 0.14009(8) 1.0085(1) 0.0409 1.0000 Uani
C202 C 0.81962(18) 0.12102(9) 0.9983(1) 0.0460 1.0000 Uani
C203 C 0.81044(16) 0.09597(8) 0.9504(1) 0.0379 1.0000 Uani
C204 C 0.80702(17) 0.05650(8) 0.9550(1) 0.0404 1.0000 Uani
C205 C 0.80334(18) 0.03340(8) 0.9113(1) 0.0418 1.0000 Uani
C206 C 0.80647(17) 0.04946(7) 0.8623(1) 0.0379 1.0000 Uani
C207 C 0.80946(15) 0.08862(7) 0.85587(9) 0.0328 1.0000 Uani
C208 C 0.81420(17) 0.10587(7) 0.80223(9) 0.0369 1.0000 Uani
C209 C 0.90746(16) 0.12769(7) 0.79670(9) 0.0322 1.0000 Uani
C210 C 0.90570(17) 0.16667(7) 0.78751(9) 0.0358 1.0000 Uani
C211 C 0.98880(18) 0.18810(7) 0.7854(1) 0.0400 1.0000 Uani
C212 C 1.07641(17) 0.16914(7) 0.7965(1) 0.0382 1.0000 Uani
C213 C 1.08220(16) 0.13045(7) 0.80547(9) 0.0336 1.0000 Uani
C214 C 1.17873(16) 0.11132(7) 0.8186(1) 0.0367 1.0000 Uani
C215 C 1.18791(15) 0.09085(7) 0.87058(9) 0.0328 1.0000 Uani
C216 C 1.19474(17) 0.05141(7) 0.8727(1) 0.0380 1.0000 Uani
C217 C 1.20147(19) 0.03227(7) 0.91985(11) 0.0424 1.0000 Uani
C218 C 1.19702(18) 0.05245(7) 0.9657(1) 0.0402 1.0000 Uani
C219 C 1.19056(16) 0.09186(7) 0.96585(9) 0.0341 1.0000 Uani
C220 C 1.18392(17) 0.11339(7) 1.01637(9) 0.0376 1.0000 Uani
C221 C 1.09241(17) 0.13605(7) 1.01835(9) 0.0373 1.0000 Uani
C222 C 1.09595(18) 0.17560(8) 1.0228(1) 0.0405 1.0000 Uani
C223 C 1.01353(19) 0.19798(8) 1.0211(1) 0.0446 1.0000 Uani
C224 C 0.92495(18) 0.17928(8) 1.0127(1) 0.0450 1.0000 Uani
C225 C 1.00205(18) 0.11845(8) 1.01395(9) 0.0381 1.0000 Uani
C226 C 0.80773(16) 0.11139(7) 0.9003(1) 0.0351 1.0000 Uani
C227 C 0.99659(17) 0.10927(7) 0.80225(9) 0.0330 1.0000 Uani
C228 C 1.18935(15) 0.11071(6) 0.91769(9) 0.0318 1.0000 Uani
C33 C 0.6135(2) -0.16218(9) 0.64591(14) 0.0615 1.0000 Uani
C36 C 0.46847(18) -0.04612(7) 0.7768(1) 0.0382 1.0000 Uani
C37 C 0.38501(18) -0.06392(8) 0.8015(1) 0.0413 1.0000 Uani
C38 C 0.3108(2) -0.0344(1) 0.81564(12) 0.0549 1.0000 Uani
C39 C 0.82737(18) -0.13447(9) 0.8368(1) 0.0443 1.0000 Uani
C40 C 0.8851(2) -0.14968(9) 0.79462(12) 0.0501 1.0000 Uani
C41 C 0.9905(2) -0.15320(11) 0.81332(16) 0.0682 1.0000 Uani
C42 C 0.3990(2) -0.1947(1) 0.83979(17) 0.0718 1.0000 Uani
C45 C 0.1698(2) -0.1095(1) 0.67037(13) 0.0604 1.0000 Uani
C46 C 0.1469(3) -0.08409(14) 0.62208(18) 0.0881 1.0000 Uani
C47 C 0.1027(3) -0.14321(13) 0.6653(2) 0.0889 1.0000 Uani
C48 C 0.1496(3) -0.08574(17) 0.71879(19) 0.1062 1.0000 Uani
C49 C 0.48787(18) -0.08127(9) 0.9748(1) 0.0449 1.0000 Uani
C50 C 0.4023(2) -0.0591(1) 0.94889(11) 0.0558 1.0000 Uani
C51 C 0.5473(2) -0.0548(1) 1.01241(11) 0.0579 1.0000 Uani
C52 C 0.4483(2) -0.1135(1) 1.00643(12) 0.0583 1.0000 Uani
C133 C 0.5962(2) 0.14146(9) 0.47558(13) 0.0560 1.0000 Uani
C134 C 0.7016(2) 0.1467(1) 0.49565(14) 0.0652 1.0000 Uani
C135 C 0.7549(3) 0.16968(15) 0.45880(17) 0.0935 1.0000 Uani
C136 C 0.3980(2) 0.18659(9) 0.66433(15) 0.0619 1.0000 Uani
C139 C 0.82425(18) 0.12284(9) 0.6548(1) 0.0469 1.0000 Uani
C140 C 0.8831(2) 0.14284(11) 0.61921(14) 0.0654 1.0000 Uani
C141 C 0.9895(2) 0.1405(1) 0.63658(14) 0.0596 1.0000 Uani
C142 C 0.45981(18) 0.03269(7) 0.6129(1) 0.0379 1.0000 Uani
C143 C 0.37365(18) 0.05139(8) 0.6340(1) 0.0412 1.0000 Uani
C144 C 0.3025(2) 0.02264(9) 0.65218(12) 0.0532 1.0000 Uani
C145 C 0.1498(2) 0.08920(8) 0.49453(11) 0.0461 1.0000 Uani
C146 C 0.1326(2) 0.0628(1) 0.54025(13) 0.0629 1.0000 Uani
C147 C 0.1254(2) 0.06788(9) 0.44312(12) 0.0543 1.0000 Uani
C148 C 0.0812(2) 0.1232(1) 0.49560(14) 0.0614 1.0000 Uani
C149 C 0.48895(17) 0.08582(8) 0.80320(9) 0.0387 1.0000 Uani
C150 C 0.40163(18) 0.06302(8) 0.7801(1) 0.0432 1.0000 Uani
C151 C 0.5480(2) 0.06057(9) 0.8429(1) 0.0467 1.0000 Uani
C152 C 0.4518(2) 0.11994(9) 0.83195(11) 0.0494 1.0000 Uani
C236 C 0.7050(2) 0.16366(9) 0.88672(16) 0.0681 1.0000 Uani
C239 C 0.9754(2) 0.04896(9) 0.76086(12) 0.0521 1.0000 Uani
C240 C 1.0568(2) 0.04205(11) 0.72838(13) 0.0660 1.0000 Uani
C241 C 1.0240(2) 0.01811(12) 0.67955(14) 0.0722 1.0000 Uani
C242 C 1.2840(2) 0.16573(8) 0.92671(13) 0.0544 1.0000 Uani
C243 C 1.2882(3) 0.20530(11) 0.91118(18) 0.0812 1.0000 Uani
C244 C 1.3898(3) 0.22130(12) 0.92415(16) 0.0864 1.0000 Uani
C245 C 1.0202(2) 0.24169(9) 1.02563(14) 0.0589 1.0000 Uani
C246 C 1.0183(6) 0.25820(14) 0.9701(2) 0.1420 1.0000 Uani
C247 C 0.9340(4) 0.25835(14) 1.0483(3) 0.1334 1.0000 Uani
C248 C 1.1094(4) 0.25412(12) 1.0569(3) 0.1315 1.0000 Uani
C249 C 0.9877(2) 0.23043(8) 0.77054(13) 0.0557 1.0000 Uani
C250 C 1.0454(3) 0.2538(1) 0.80990(17) 0.0778 1.0000 Uani
C251 C 0.8868(3) 0.2462(1) 0.7602(2) 0.0842 1.0000 Uani
C252 C 1.0367(3) 0.23462(11) 0.71793(16) 0.0853 1.0000 Uani
C441 C 0.2429(4) -0.17613(16) 0.8759(3) 0.0798 0.7000 Uani
C442 C 0.2582(8) -0.1588(4) 0.8326(5) 0.0672 0.3000 Uani
C43 C 0.3264(3) -0.16404(13) 0.8531(3) 0.1181 1.0000 Uani
C34 C 0.7215(3) -0.16495(11) 0.66292(16) 0.0750 1.0000 Uani
C35 C 0.7775(3) -0.17858(18) 0.6202(2) 0.1133 1.0000 Uani
C137 C 0.3306(2) 0.15944(11) 0.68892(17) 0.0724 1.0000 Uani
C138 C 0.2519(3) 0.14656(13) 0.65215(19) 0.0885 1.0000 Uani
C233 C 1.0098(3) 0.05991(15) 1.06096(15) 0.0999 1.0000 Uani
C237 C 0.6903(4) 0.20316(14) 0.8662(3) 0.1102 1.0000 Uani
C238 C 0.7346(6) 0.2244(3) 0.9012(3) 0.1948 1.0000 Uani
C234 C 0.9462(3) 0.06156(13) 1.09835(17) 0.0860 1.0000 Uani
C235 C 0.9796(3) 0.0320(2) 1.1422(2) 0.1675 1.0000 Uani
H21 H 0.4840 -0.05039 0.65015 0.0489 1.0000 Uiso
H22 H 0.5394 -0.08328 0.61921 0.0489 1.0000 Uiso
H41 H 0.6935 -0.06177 0.6252 0.0493 1.0000 Uiso
H51 H 0.8384 -0.04543 0.6746 0.0536 1.0000 Uiso
H61 H 0.84208 -0.04182 0.7672 0.0459 1.0000 Uiso
H81 H 0.77207 -0.05079 0.84428 0.0414 1.0000 Uiso
H82 H 0.67182 -0.02650 0.83849 0.0414 1.0000 Uiso
H101 H 0.58533 -0.04195 0.90667 0.0430 1.0000 Uiso
H121 H 0.53291 -0.15328 0.94447 0.0472 1.0000 Uiso
H141 H 0.7088 -0.19469 0.8902 0.0526 1.0000 Uiso
H142 H 0.5965 -0.20296 0.9007 0.0526 1.0000 Uiso
H161 H 0.7564 -0.23212 0.82355 0.0590 1.0000 Uiso
H171 H 0.7275 -0.26161 0.74111 0.0704 1.0000 Uiso
H181 H 0.5805 -0.25232 0.69106 0.0688 1.0000 Uiso
H201 H 0.3744 -0.21949 0.72818 0.0703 1.0000 Uiso
H202 H 0.4340 -0.22341 0.67636 0.0703 1.0000 Uiso
H221 H 0.2576 -0.17656 0.69871 0.0584 1.0000 Uiso
H241 H 0.3288 -0.06869 0.6540 0.0513 1.0000 Uiso
H1021 H 0.3526 0.20056 0.54849 0.0644 1.0000 Uiso
H1022 H 0.4024 0.20386 0.49338 0.0644 1.0000 Uiso
H1041 H 0.5469 0.23512 0.49793 0.0568 1.0000 Uiso
H1051 H 0.6968 0.25205 0.54294 0.0558 1.0000 Uiso
H1061 H 0.73892 0.22740 0.6277 0.0472 1.0000 Uiso
H1081 H 0.70903 0.19092 0.69810 0.0456 1.0000 Uiso
H1082 H 0.60096 0.20153 0.71389 0.0456 1.0000 Uiso
H1101 H 0.53499 0.15563 0.76380 0.0393 1.0000 Uiso
H1121 H 0.58260 0.04181 0.73938 0.0363 1.0000 Uiso
H1141 H 0.76589 0.04448 0.67364 0.0373 1.0000 Uiso
H1142 H 0.66509 0.02068 0.67298 0.0373 1.0000 Uiso
H1161 H 0.83200 0.03195 0.5963 0.0450 1.0000 Uiso
H1171 H 0.82286 0.03017 0.5040 0.0520 1.0000 Uiso
H1181 H 0.67205 0.04040 0.45537 0.0472 1.0000 Uiso
H1201 H 0.4638 0.02802 0.4902 0.0493 1.0000 Uiso
H1202 H 0.5137 0.05632 0.4498 0.0493 1.0000 Uiso
H1221 H 0.30908 0.04779 0.48322 0.0456 1.0000 Uiso
H1241 H 0.2363 0.15805 0.5158 0.0502 1.0000 Uiso
H2021 H 0.80777 0.10500 1.0292 0.0554 1.0000 Uiso
H2022 H 0.76943 0.14137 0.9940 0.0554 1.0000 Uiso
H2041 H 0.80725 0.04468 0.9903 0.0484 1.0000 Uiso
H2051 H 0.79839 0.00517 0.9151 0.0501 1.0000 Uiso
H2061 H 0.80659 0.03254 0.8311 0.0453 1.0000 Uiso
H2081 H 0.75871 0.12374 0.79552 0.0440 1.0000 Uiso
H2082 H 0.80918 0.08496 0.77583 0.0440 1.0000 Uiso
H2101 H 0.84190 0.17975 0.78221 0.0428 1.0000 Uiso
H2121 H 1.13742 0.18425 0.7979 0.0457 1.0000 Uiso
H2141 H 1.23004 0.13125 0.8190 0.0441 1.0000 Uiso
H2142 H 1.18902 0.09234 0.7906 0.0441 1.0000 Uiso
H2161 H 1.19478 0.03659 0.8396 0.0454 1.0000 Uiso
H2171 H 1.20949 0.00401 0.92074 0.0506 1.0000 Uiso
H2181 H 1.19850 0.03835 0.9995 0.0480 1.0000 Uiso
H2201 H 1.18755 0.09463 1.04563 0.0445 1.0000 Uiso
H2202 H 1.23981 0.13127 1.02098 0.0445 1.0000 Uiso
H2221 H 1.16030 0.18832 1.0275 0.0486 1.0000 Uiso
H2241 H 0.86456 0.19480 1.0096 0.0540 1.0000 Uiso
H331 H 0.5877 -0.18759 0.63429 0.0738 1.0000 Uiso
H332 H 0.6021 -0.14343 0.61688 0.0738 1.0000 Uiso
H361 H 0.50076 -0.02685 0.8008 0.0459 1.0000 Uiso
H362 H 0.44534 -0.03357 0.7432 0.0459 1.0000 Uiso
H371 H 0.41010 -0.07745 0.8340 0.0497 1.0000 Uiso
H372 H 0.35283 -0.08261 0.7766 0.0497 1.0000 Uiso
H381 H 0.2569 -0.0475 0.83192 0.0664 1.0000 Uiso
H382 H 0.3421 -0.0157 0.84082 0.0664 1.0000 Uiso
H383 H 0.2848 -0.0208 0.78341 0.0664 1.0000 Uiso
H391 H 0.83473 -0.15176 0.8677 0.0531 1.0000 Uiso
H392 H 0.85112 -0.10849 0.8471 0.0531 1.0000 Uiso
H401 H 0.8598 -0.17533 0.78378 0.0609 1.0000 Uiso
H402 H 0.8785 -0.13200 0.76414 0.0609 1.0000 Uiso
H411 H 1.0272 -0.16337 0.78452 0.0828 1.0000 Uiso
H412 H 0.9976 -0.17094 0.84372 0.0828 1.0000 Uiso
H413 H 1.0163 -0.12760 0.82408 0.0828 1.0000 Uiso
H421 H 0.4316 -0.2056 0.87240 0.0877 1.0000 Uiso
H422 H 0.3656 -0.2154 0.81878 0.0877 1.0000 Uiso
H461 H 0.0773 -0.07674 0.61978 0.1041 1.0000 Uiso
H462 H 0.1877 -0.06066 0.62520 0.1041 1.0000 Uiso
H463 H 0.1610 -0.09840 0.58999 0.1041 1.0000 Uiso
H471 H 0.0344 -0.13410 0.6626 0.1065 1.0000 Uiso
H472 H 0.1141 -0.15985 0.6967 0.1065 1.0000 Uiso
H473 H 0.1150 -0.15802 0.6334 0.1065 1.0000 Uiso
H481 H 0.0803 -0.07797 0.71632 0.1270 1.0000 Uiso
H482 H 0.1641 -0.10134 0.75091 0.1270 1.0000 Uiso
H483 H 0.1912 -0.06253 0.72046 0.1270 1.0000 Uiso
H501 H 0.3611 -0.0496 0.97620 0.0673 1.0000 Uiso
H502 H 0.4265 -0.0370 0.92922 0.0673 1.0000 Uiso
H503 H 0.3633 -0.0761 0.92432 0.0673 1.0000 Uiso
H511 H 0.5061 -0.0454 1.03975 0.0702 1.0000 Uiso
H512 H 0.6035 -0.0691 1.02930 0.0702 1.0000 Uiso
H513 H 0.5711 -0.0327 0.99264 0.0702 1.0000 Uiso
H521 H 0.4079 -0.1027 1.03323 0.0708 1.0000 Uiso
H522 H 0.5031 -0.1282 1.02408 0.0708 1.0000 Uiso
H523 H 0.4081 -0.1308 0.98271 0.0708 1.0000 Uiso
H1331 H 0.5686 0.16606 0.46179 0.0667 1.0000 Uiso
H1332 H 0.5904 0.12182 0.44742 0.0667 1.0000 Uiso
H1341 H 0.7045 0.1599 0.53010 0.0781 1.0000 Uiso
H1342 H 0.7327 0.1211 0.50000 0.0781 1.0000 Uiso
H1351 H 0.8235 0.17260 0.47298 0.1124 1.0000 Uiso
H1352 H 0.7244 0.19535 0.45440 0.1124 1.0000 Uiso
H1353 H 0.7527 0.15653 0.42430 0.1124 1.0000 Uiso
H1361 H 0.4397 0.19960 0.69233 0.0751 1.0000 Uiso
H1362 H 0.3593 0.20601 0.64341 0.0751 1.0000 Uiso
H1391 H 0.83557 0.13438 0.6902 0.0562 1.0000 Uiso
H1392 H 0.84375 0.09546 0.6563 0.0562 1.0000 Uiso
H1401 H 0.8634 0.17019 0.61761 0.0791 1.0000 Uiso
H1402 H 0.8720 0.13123 0.58379 0.0791 1.0000 Uiso
H1411 H 1.0273 0.1545 0.61124 0.0724 1.0000 Uiso
H1412 H 1.0014 0.1522 0.67189 0.0724 1.0000 Uiso
H1413 H 1.0100 0.1132 0.63807 0.0724 1.0000 Uiso
H1421 H 0.49396 0.01632 0.6402 0.0455 1.0000 Uiso
H1422 H 0.43901 0.01680 0.5818 0.0455 1.0000 Uiso
H1431 H 0.39637 0.06791 0.6641 0.0494 1.0000 Uiso
H1432 H 0.34033 0.06739 0.6059 0.0494 1.0000 Uiso
H1441 H 0.2467 0.03631 0.66580 0.0639 1.0000 Uiso
H1442 H 0.3349 0.00659 0.68045 0.0639 1.0000 Uiso
H1443 H 0.2788 0.00606 0.62229 0.0639 1.0000 Uiso
H1461 H 0.0635 0.0548 0.53783 0.0757 1.0000 Uiso
H1462 H 0.1482 0.0767 0.57379 0.0757 1.0000 Uiso
H1463 H 0.1747 0.0399 0.53893 0.0757 1.0000 Uiso
H1471 H 0.0561 0.06013 0.44069 0.0645 1.0000 Uiso
H1472 H 0.1669 0.04472 0.44202 0.0645 1.0000 Uiso
H1473 H 0.1373 0.08490 0.41320 0.0645 1.0000 Uiso
H1481 H 0.0131 0.1139 0.49268 0.0739 1.0000 Uiso
H1482 H 0.0943 0.1373 0.52909 0.0739 1.0000 Uiso
H1483 H 0.0915 0.1405 0.46573 0.0739 1.0000 Uiso
H1501 H 0.36074 0.05551 0.8086 0.0523 1.0000 Uiso
H1502 H 0.42438 0.03966 0.7627 0.0523 1.0000 Uiso
H1503 H 0.36292 0.07903 0.7541 0.0523 1.0000 Uiso
H1511 H 0.5073 0.05327 0.8715 0.0563 1.0000 Uiso
H1512 H 0.6058 0.07495 0.8577 0.0563 1.0000 Uiso
H1513 H 0.5693 0.03711 0.8251 0.0563 1.0000 Uiso
H1521 H 0.4120 0.11092 0.86015 0.0600 1.0000 Uiso
H1522 H 0.5076 0.13510 0.84762 0.0600 1.0000 Uiso
H1523 H 0.4114 0.13622 0.80695 0.0600 1.0000 Uiso
H2361 H 0.6761 0.16224 0.92099 0.0835 1.0000 Uiso
H2362 H 0.6699 0.14590 0.86148 0.0835 1.0000 Uiso
H2391 H 0.9490 0.02382 0.77107 0.0617 1.0000 Uiso
H2392 H 0.9243 0.06342 0.73965 0.0617 1.0000 Uiso
H2401 H 1.1089 0.02805 0.74950 0.0785 1.0000 Uiso
H2402 H 1.0823 0.06703 0.71699 0.0785 1.0000 Uiso
H2411 H 1.0801 0.01384 0.65829 0.0863 1.0000 Uiso
H2412 H 0.9987 -0.00696 0.69071 0.0863 1.0000 Uiso
H2413 H 0.9722 0.03203 0.65820 0.0863 1.0000 Uiso
H2421 H 1.3025 0.16379 0.96494 0.0656 1.0000 Uiso
H2422 H 1.3304 0.15075 0.90720 0.0656 1.0000 Uiso
H2431 H 1.2411 0.22034 0.93013 0.0966 1.0000 Uiso
H2432 H 1.2713 0.20732 0.87281 0.0966 1.0000 Uiso
H2441 H 1.3916 0.24857 0.91322 0.1036 1.0000 Uiso
H2442 H 1.4069 0.21939 0.96251 0.1036 1.0000 Uiso
H2443 H 1.4371 0.20637 0.90518 0.1036 1.0000 Uiso
H2461 H 1.0226 0.28657 0.9721 0.1708 1.0000 Uiso
H2462 H 1.0743 0.24806 0.9524 0.1708 1.0000 Uiso
H2463 H 0.9569 0.25071 0.9499 0.1708 1.0000 Uiso
H2471 H 0.9412 0.28662 1.0506 0.1622 1.0000 Uiso
H2472 H 0.9286 0.24768 1.0839 0.1622 1.0000 Uiso
H2473 H 0.8747 0.25190 1.0255 0.1622 1.0000 Uiso
H2481 H 1.1109 0.28253 1.0589 0.1523 1.0000 Uiso
H2482 H 1.1100 0.24332 1.0929 0.1523 1.0000 Uiso
H2483 H 1.1672 0.24487 1.0400 0.1523 1.0000 Uiso
H2501 H 1.0430 0.2811 0.79893 0.0916 1.0000 Uiso
H2502 H 1.0182 0.2512 0.84450 0.0916 1.0000 Uiso
H2503 H 1.1138 0.2448 0.81268 0.0916 1.0000 Uiso
H2511 H 0.8904 0.2737 0.7507 0.0993 1.0000 Uiso
H2512 H 0.8512 0.2434 0.7922 0.0993 1.0000 Uiso
H2513 H 0.8522 0.2319 0.7308 0.0993 1.0000 Uiso
H2521 H 1.0368 0.26201 0.70744 0.1024 1.0000 Uiso
H2522 H 1.1045 0.22511 0.72269 0.1024 1.0000 Uiso
H2523 H 0.9999 0.21942 0.69019 0.1024 1.0000 Uiso
H4411 H 0.2096 -0.19939 0.8877 0.0952 0.7000 Uiso
H4412 H 0.2565 -0.15849 0.9060 0.0952 0.7000 Uiso
H4413 H 0.2008 -0.16306 0.8481 0.0952 0.7000 Uiso
H4421 H 0.2154 -0.1679 0.8021 0.0820 0.3000 Uiso
H4422 H 0.2240 -0.1616 0.8651 0.0820 0.3000 Uiso
H4423 H 0.2745 -0.1314 0.8275 0.0820 0.3000 Uiso
H431 H 0.3611 -0.14588 0.8779 0.1437 1.0000 Uiso
H432 H 0.3054 -0.15045 0.8200 0.1437 1.0000 Uiso
H341 H 0.7308 -0.18308 0.69282 0.0894 1.0000 Uiso
H342 H 0.7457 -0.13922 0.67420 0.0894 1.0000 Uiso
H351 H 0.8473 -0.18002 0.6328 0.1368 1.0000 Uiso
H352 H 0.7541 -0.20439 0.6089 0.1368 1.0000 Uiso
H353 H 0.7690 -0.16053 0.5902 0.1368 1.0000 Uiso
H1371 H 0.3026 0.17263 0.71860 0.0870 1.0000 Uiso
H1372 H 0.3683 0.13676 0.70226 0.0870 1.0000 Uiso
H1381 H 0.2095 0.12875 0.67017 0.1057 1.0000 Uiso
H1382 H 0.2133 0.16899 0.63874 0.1057 1.0000 Uiso
H1383 H 0.2791 0.13312 0.62240 0.1057 1.0000 Uiso
H2331 H 1.0723 0.06952 1.07775 0.1179 1.0000 Uiso
H2332 H 1.0162 0.03235 1.05227 0.1179 1.0000 Uiso
H2371 H 0.6202 0.20963 0.8621 0.1330 1.0000 Uiso
H2372 H 0.7187 0.20606 0.8320 0.1330 1.0000 Uiso
H2381 H 0.7282 0.2517 0.8904 0.2270 1.0000 Uiso
H2382 H 0.7058 0.2208 0.9352 0.2270 1.0000 Uiso
H2383 H 0.8043 0.2173 0.9052 0.2270 1.0000 Uiso
H2341 H 0.9455 0.08776 1.11343 0.1029 1.0000 Uiso
H2342 H 0.8801 0.05488 1.08296 0.1029 1.0000 Uiso
H2351 H 0.9339 0.0326 1.1702 0.1972 1.0000 Uiso
H2352 H 1.0458 0.0388 1.1573 0.1972 1.0000 Uiso
H2353 H 0.9804 0.0059 1.1268 0.1972 1.0000 Uiso

loop_
_atom_site_aniso_label
_atom_site_aniso_U_11
_atom_site_aniso_U_22
_atom_site_aniso_U_33
_atom_site_aniso_U_23
_atom_site_aniso_U_13
_atom_site_aniso_U_12
O29 0.0482(11) 0.042(1) 0.0638(13) 0.0089(9) -0.0129(9) -0.0003(8)
O30 0.0305(8) 0.0319(8) 0.0342(8) 0.0022(7) 0.0060(6) -0.0011(6)
O31 0.0331(9) 0.0399(9) 0.0289(8) -0.0021(7) 0.0041(6) 0.0006(7)
O32 0.038(1) 0.0324(9) 0.0625(12) 0.0017(8) 0.0007(8) 0.0026(7)
O129 0.042(1) 0.044(1) 0.0489(11) -0.0086(8) -0.0124(8) 0.0056(8)
O130 0.0383(9) 0.0306(9) 0.0559(11) -0.0023(8) 0.0003(8) -0.0018(7)
O131 0.0299(8) 0.0396(9) 0.0254(8) 0.0024(6) 0.0036(6) -0.0011(7)
O132 0.0304(8) 0.0320(8) 0.0303(8) -0.0031(6) 0.0030(6) 0.0029(6)
O229 0.0374(9) 0.0495(11) 0.043(1) 0.0046(8) -0.0022(8) -0.0044(8)
O230 0.0479(11) 0.038(1) 0.0594(12) -0.0032(8) 0.0175(9) -0.0081(8)
O231 0.0338(9) 0.0375(9) 0.047(1) 0.0021(8) -0.0059(7) -0.0019(7)
O232 0.0350(9) 0.0342(9) 0.047(1) -0.0030(7) 0.0006(7) -0.0013(7)
C1 0.0510(15) 0.0399(14) 0.0268(12) -0.001(1) -0.004(1) -0.0029(11)
C2 0.0547(16) 0.0370(13) 0.0305(12) 0.007(1) 0.0000(11) 0.0018(11)
C3 0.0473(14) 0.0276(12) 0.0326(12) 0.0025(9) 0.004(1) 0.002(1)
C4 0.0558(16) 0.0361(13) 0.0314(12) 0.004(1) 0.0117(11) -0.0016(11)
C5 0.0494(16) 0.0406(14) 0.0439(14) 0.0033(11) 0.0204(12) -0.0038(12)
C6 0.0358(13) 0.0349(13) 0.0440(14) 0.002(1) 0.0077(11) -0.004(1)
C7 0.0353(12) 0.0261(11) 0.0336(12) -0.0021(9) 0.0070(9) -0.0008(9)
C8 0.0321(12) 0.0362(13) 0.0352(12) -0.004(1) 0.006(1) -0.005(1)
C9 0.0265(11) 0.0386(13) 0.0267(11) -0.0015(9) -0.0006(9) -0.0022(9)
C10 0.0313(12) 0.0443(14) 0.0318(12) -0.002(1) 0.003(1) 0.001(1)
C11 0.0258(12) 0.0569(16) 0.0304(12) 0.0018(11) 0.0010(9) 0.000(1)
C12 0.0300(12) 0.0541(16) 0.0339(13) 0.0086(11) 0.000(1) -0.0059(11)
C13 0.0335(12) 0.0419(13) 0.0304(12) 0.006(1) -0.001(1) 0.000(1)
C14 0.0452(15) 0.0411(14) 0.0453(15) 0.0139(11) 0.0005(11) -0.0009(11)
C15 0.0399(14) 0.0268(12) 0.0466(14) 0.010(1) 0.0045(11) -0.001(1)
C16 0.0462(16) 0.0366(14) 0.0647(18) 0.0169(13) 0.0117(13) 0.0037(12)
C17 0.075(2) 0.0360(15) 0.065(2) 0.0071(13) 0.0274(17) 0.0069(14)
C18 0.084(2) 0.0344(15) 0.0531(17) 0.0035(12) 0.0116(16) -0.0012(14)
C19 0.0630(18) 0.0282(13) 0.0514(16) 0.0055(11) -0.0002(13) -0.0058(12)
C20 0.071(2) 0.0406(15) 0.0645(19) 0.0032(14) -0.0181(16) -0.0143(14)
C21 0.0577(17) 0.0411(14) 0.0379(14) -0.0005(11) -0.0119(12) -0.0091(12)
C22 0.0529(17) 0.0522(17) 0.0410(14) -0.0037(12) -0.0056(12) -0.0136(13)
C23 0.0497(16) 0.0548(17) 0.0326(13) -0.0050(11) -0.0061(11) -0.0042(13)
C24 0.0492(16) 0.0465(15) 0.0324(13) -0.0013(11) -0.0028(11) 0.0027(12)
C25 0.0461(15) 0.0398(14) 0.0354(13) -0.000(1) -0.0091(11) -0.0015(11)
C26 0.0345(12) 0.0259(11) 0.0327(12) 0.0029(9) 0.0079(9) 0.0006(9)
C27 0.0273(11) 0.0409(13) 0.0264(11) -0.0008(9) -0.0000(9) -0.0011(9)
C28 0.0417(14) 0.0255(12) 0.0493(15) 0.008(1) 0.0048(11) -0.002(1)
C101 0.0470(15) 0.0357(13) 0.0360(13) -0.000(1) -0.0110(11) 0.0073(11)
C102 0.0575(18) 0.0350(14) 0.0682(19) -0.0013(13) -0.0198(15) 0.0121(13)
C103 0.0498(16) 0.0280(12) 0.0497(15) -0.0020(11) -0.0059(12) 0.0076(11)
C104 0.0650(18) 0.0349(14) 0.0420(14) 0.0036(11) -0.0027(13) 0.0080(13)
C105 0.0592(17) 0.0319(13) 0.0484(15) 0.0023(11) 0.0091(13) -0.0011(12)
C106 0.0401(14) 0.0331(13) 0.0448(14) -0.004(1) 0.0055(11) -0.001(1)
C107 0.0408(13) 0.0254(11) 0.0377(12) -0.0051(9) 0.003(1) 0.001(1)
C108 0.0431(14) 0.0342(13) 0.0366(13) -0.008(1) 0.002(1) -0.004(1)
C109 0.0314(12) 0.0331(12) 0.0286(11) -0.0040(9) -0.0010(9) -0.0017(9)
C110 0.0278(11) 0.0400(13) 0.0306(12) -0.008(1) 0.0030(9) 0.0020(9)
C111 0.0237(11) 0.0438(14) 0.0274(11) -0.0004(9) 0.0005(9) -0.0007(9)
C112 0.0271(11) 0.0346(12) 0.0290(11) 0.0029(9) -0.0004(9) -0.0027(9)
C113 0.0257(11) 0.0317(11) 0.025(1) -0.0022(9) -0.0016(8) 0.0010(9)
C114 0.0283(11) 0.0336(12) 0.0313(12) 0.0008(9) -0.0010(9) 0.0061(9)
C115 0.0308(12) 0.0279(11) 0.0323(12) -0.0019(9) 0.0013(9) 0.0034(9)
C116 0.0325(13) 0.0421(14) 0.0380(13) -0.007(1) 0.002(1) 0.004(1)
C117 0.0419(14) 0.0467(15) 0.0413(14) -0.0086(11) 0.0123(11) 0.0010(11)
C118 0.0512(15) 0.0379(13) 0.0288(12) -0.006(1) 0.0060(11) 0.0028(11)
C119 0.0422(13) 0.0278(11) 0.0282(11) -0.0036(9) -0.002(1) 0.005(1)
C120 0.0510(15) 0.0412(14) 0.0311(12) -0.008(1) -0.0104(11) 0.0128(12)
C121 0.0485(15) 0.0367(13) 0.0227(11) -0.0008(9) -0.007(1) 0.0099(11)
C122 0.0479(15) 0.0362(13) 0.0299(12) 0.000(1) -0.003(1) 0.0057(11)
C123 0.0445(14) 0.0420(14) 0.0299(12) 0.001(1) -0.003(1) 0.0046(11)
C124 0.0477(15) 0.0407(14) 0.0372(13) -0.0016(11) -0.0036(11) 0.0128(11)
C125 0.0403(14) 0.0398(13) 0.0320(12) -0.002(1) -0.011(1) 0.0077(11)
C126 0.0405(13) 0.0232(11) 0.0462(14) -0.004(1) 0.0022(11) 0.004(1)
C127 0.0254(11) 0.0373(12) 0.022(1) 0.0002(9) 0.0004(8) -0.0020(9)
C128 0.0309(12) 0.0265(11) 0.0303(11) -0.0031(9) 0.0024(9) 0.0033(9)
C201 0.0304(13) 0.0589(17) 0.0338(13) -0.0128(11) 0.005(1) -0.0053(11)
C202 0.0297(13) 0.0669(18) 0.0418(14) -0.0095(13) 0.0060(11) -0.0064(12)
C203 0.0222(11) 0.0529(16) 0.0386(13) -0.0033(11) 0.0026(9) -0.006(1)
C204 0.0298(12) 0.0528(16) 0.0382(13) 0.0070(11) 0.001(1) -0.0041(11)
C205 0.0373(13) 0.0392(14) 0.0486(15) 0.0073(11) 0.0007(11) -0.0036(11)
C206 0.0322(13) 0.0424(14) 0.0387(13) -0.0007(11) 0.000(1) -0.005(1)
C207 0.0212(11) 0.0384(13) 0.0383(13) 0.003(1) 0.0000(9) -0.0043(9)
C208 0.0283(12) 0.0445(14) 0.0372(13) 0.002(1) -0.002(1) -0.004(1)
C209 0.0261(11) 0.0413(13) 0.0287(11) 0.002(1) -0.0009(9) -0.003(1)
C210 0.0308(12) 0.0398(13) 0.0363(13) 0.000(1) -0.001(1) 0.001(1)
C211 0.0359(13) 0.0408(14) 0.0422(14) 0.0014(11) -0.0026(11) -0.0043(11)
C212 0.0290(12) 0.0429(14) 0.0424(14) 0.0028(11) 0.000(1) -0.007(1)
C213 0.0273(12) 0.0438(14) 0.0296(12) 0.001(1) 0.0022(9) -0.001(1)
C214 0.0246(11) 0.0474(14) 0.0383(13) -0.0009(11) 0.0026(9) -0.001(1)
C215 0.0193(11) 0.0404(13) 0.0385(13) -0.003(1) 0.0004(9) -0.0001(9)
C216 0.0293(12) 0.0409(14) 0.0432(14) -0.0091(11) -0.001(1) 0.003(1)
C217 0.0406(14) 0.0350(13) 0.0508(15) -0.0027(11) -0.0015(11) 0.0043(11)
C218 0.0357(13) 0.0410(14) 0.0431(14) 0.0035(11) -0.0014(11) 0.0026(11)
C219 0.0235(11) 0.0401(13) 0.0378(13) -0.003(1) -0.0024(9) 0.0016(9)
C220 0.0301(12) 0.0454(14) 0.0358(13) -0.004(1) -0.006(1) -0.002(1)
C221 0.0306(12) 0.0499(15) 0.0312(12) -0.008(1) 0.0014(9) -0.001(1)
C222 0.0303(13) 0.0513(15) 0.0397(13) -0.0150(11) 0.001(1) -0.0053(11)
C223 0.0383(14) 0.0510(16) 0.0442(14) -0.0177(12) 0.0012(11) 0.0003(12)
C224 0.0301(13) 0.0588(17) 0.0460(15) -0.0187(12) 0.0014(11) 0.0038(11)
C225 0.0344(13) 0.0513(15) 0.0287(12) -0.007(1) 0.002(1) -0.0044(11)
C226 0.0259(11) 0.0368(13) 0.0429(13) -0.000(1) 0.004(1) -0.0065(9)
C227 0.0316(12) 0.0391(13) 0.0280(11) 0.0026(9) -0.0005(9) -0.002(1)
C228 0.0224(11) 0.0308(12) 0.0418(13) -0.002(1) -0.0003(9) 0.0016(9)
C33 0.0568(19) 0.0523(18) 0.075(2) 0.0164(16) 0.0056(16) 0.0079(14)
C36 0.0397(14) 0.0371(13) 0.0379(13) -0.000(1) 0.004(1) 0.004(1)
C37 0.0361(13) 0.0494(15) 0.0388(13) -0.0017(11) 0.005(1) 0.0019(11)
C38 0.0414(15) 0.071(2) 0.0537(17) -0.0001(15) 0.0119(13) 0.0088(14)
C39 0.0320(13) 0.0589(17) 0.0418(14) -0.0092(12) 0.0024(11) 0.0057(12)
C40 0.0431(15) 0.0506(16) 0.0585(17) -0.0127(13) 0.0156(13) -0.0011(12)
C41 0.0428(17) 0.069(2) 0.095(3) -0.0245(19) 0.0198(17) 0.0033(15)
C42 0.0509(19) 0.057(2) 0.111(3) -0.0093(19) 0.0323(19) -0.0049(15)
C45 0.0484(17) 0.077(2) 0.0543(18) -0.0071(16) -0.0023(14) -0.0022(15)
C46 0.050(2) 0.105(3) 0.106(3) 0.021(3) -0.018(2) 0.004(2)
C47 0.055(2) 0.091(3) 0.121(4) 0.001(3) 0.006(2) -0.014(2)
C48 0.074(3) 0.153(5) 0.090(3) -0.043(3) -0.004(2) 0.028(3)
C49 0.0322(13) 0.0694(18) 0.0339(13) 0.0013(12) 0.007(1) 0.0030(12)
C50 0.0377(15) 0.088(2) 0.0427(15) -0.0007(15) 0.0087(12) 0.0119(15)
C51 0.0482(17) 0.087(2) 0.0399(15) -0.0123(15) 0.0136(13) 0.0002(16)
C52 0.0425(16) 0.092(2) 0.0430(16) 0.0068(15) 0.0166(13) 0.0008(15)
C133 0.0497(17) 0.0527(17) 0.0643(19) -0.0080(14) -0.0041(14) -0.0030(13)
C134 0.059(2) 0.063(2) 0.073(2) -0.0251(17) 0.0037(16) -0.0068(16)
C135 0.095(3) 0.112(4) 0.074(3) -0.020(2) 0.012(2) -0.016(3)
C136 0.0445(17) 0.0501(18) 0.093(2) 0.0005(16) 0.0194(16) 0.0057(13)
C139 0.0340(14) 0.0701(19) 0.0364(14) 0.0078(12) 0.0028(11) -0.0046(12)
C140 0.0402(16) 0.088(2) 0.069(2) 0.0260(18) 0.0135(15) -0.0033(15)
C141 0.0369(15) 0.074(2) 0.070(2) 0.0064(16) 0.0178(14) -0.0054(14)
C142 0.0368(13) 0.0360(13) 0.0411(13) -0.001(1) 0.004(1) -0.001(1)
C143 0.0359(13) 0.0500(15) 0.0377(13) 0.0005(11) 0.003(1) 0.0031(11)
C144 0.0391(15) 0.069(2) 0.0511(16) 0.0063(14) 0.0037(12) -0.0052(13)
C145 0.0425(15) 0.0506(16) 0.0450(15) -0.0013(12) 0.0019(12) 0.0034(12)
C146 0.0582(19) 0.074(2) 0.0570(19) 0.0075(16) 0.0095(15) -0.0043(16)
C147 0.0409(15) 0.0673(19) 0.0529(17) -0.0077(14) -0.0072(12) 0.0016(14)
C148 0.0443(17) 0.064(2) 0.076(2) -0.0065(16) 0.0068(15) 0.0115(14)
C149 0.0289(12) 0.0547(16) 0.0335(12) -0.0001(11) 0.009(1) -0.0028(11)
C150 0.0319(13) 0.0576(16) 0.0411(14) 0.0020(12) 0.0091(11) -0.0060(11)
C151 0.0414(15) 0.0689(19) 0.0306(13) 0.0064(12) 0.0075(11) -0.0047(13)
C152 0.0376(14) 0.0716(19) 0.0407(14) -0.0093(13) 0.0142(11) -0.0029(13)
C236 0.059(2) 0.0505(18) 0.099(3) 0.0222(17) 0.0335(19) 0.0168(15)
C239 0.0482(16) 0.0457(16) 0.0604(18) -0.0040(13) -0.0086(13) 0.0011(13)
C240 0.0486(18) 0.086(2) 0.062(2) -0.0066(17) -0.0063(15) -0.0040(16)
C241 0.0469(18) 0.100(3) 0.069(2) -0.029(2) -0.0010(15) 0.0055(18)
C242 0.0466(16) 0.0456(16) 0.072(2) -0.0098(14) 0.0094(14) -0.0090(13)
C243 0.089(3) 0.056(2) 0.096(3) 0.0120(19) -0.005(2) -0.0223(19)
C244 0.106(3) 0.075(3) 0.077(2) -0.006(2) 0.002(2) -0.050(2)
C245 0.0448(16) 0.0553(18) 0.075(2) -0.0258(16) -0.0037(14) 0.0022(13)
C246 0.258(8) 0.055(3) 0.114(4) -0.000(3) 0.023(5) -0.013(4)
C247 0.096(4) 0.072(3) 0.239(7) -0.070(4) 0.054(4) 0.003(2)
C248 0.093(3) 0.058(2) 0.230(7) -0.052(3) -0.070(4) 0.004(2)
C249 0.0486(17) 0.0399(15) 0.076(2) 0.0068(14) -0.0115(15) -0.0060(12)
C250 0.086(3) 0.0512(19) 0.091(3) -0.0080(18) -0.021(2) -0.0078(18)
C251 0.058(2) 0.0438(18) 0.146(4) 0.022(2) -0.022(2) -0.0018(15)
C252 0.114(3) 0.057(2) 0.085(3) 0.0219(19) 0.009(2) -0.015(2)
C441 0.062(3) 0.068(3) 0.113(5) 0.006(3) 0.028(3) 0.011(3)
C442 0.032(6) 0.087(8) 0.084(8) 0.009(7) 0.008(5) -0.022(5)
C43 0.052(3) 0.076(3) 0.230(7) -0.055(3) 0.038(3) -0.009(2)
C34 0.064(2) 0.066(2) 0.093(3) 0.029(2) -0.003(2) 0.0093(17)
C35 0.069(3) 0.168(5) 0.104(4) 0.064(4) 0.014(2) 0.026(3)
C137 0.0491(19) 0.069(2) 0.100(3) 0.012(2) 0.0115(18) 0.0081(16)
C138 0.060(2) 0.091(3) 0.113(3) 0.008(3) -0.004(2) -0.006(2)
C233 0.096(3) 0.137(4) 0.062(2) 0.042(2) -0.028(2) -0.072(3)
C237 0.092(3) 0.090(3) 0.151(5) 0.009(3) 0.023(3) 0.013(3)
C238 0.160(6) 0.27(1) 0.136(6) -0.078(6) -0.087(5) 0.075(7)
C234 0.075(3) 0.091(3) 0.091(3) -0.005(2) -0.001(2) -0.013(2)
C235 0.072(3) 0.293(9) 0.128(4) 0.146(5) -0.047(3) -0.080(4)

loop_
_atom_type_symbol
_atom_type_scat_dispersion_real
_atom_type_scat_dispersion_imag
_atom_type_scat_Cromer_Mann_a1
_atom_type_scat_Cromer_Mann_b1
_atom_type_scat_Cromer_Mann_a2
_atom_type_scat_Cromer_Mann_b2
_atom_type_scat_Cromer_Mann_a3
_atom_type_scat_Cromer_Mann_b3
_atom_type_scat_Cromer_Mann_a4
_atom_type_scat_Cromer_Mann_b4
_atom_type_scat_Cromer_Mann_c
_atom_type_scat_source
'C ' 0.0033 0.0016 2.3100 20.8439 1.0200 10.2075 1.5886 0.5687 0.8650 51.6512 0.2156 International_Tables_Vol_IV_Table_2.2B
'H ' 0.0000 0.0000 0.4930 10.5109 0.3229 26.1257 0.1402 3.1424 0.0408 57.7997 0.0030 International_Tables_Vol_IV_Table_2.2B
'O ' 0.0106 0.0060 3.0485 13.2771 2.2868 5.7011 1.5463 0.3239 0.8670 32.9089 0.2508 International_Tables_Vol_IV_Table_2.2B

loop_
_geom_angle_atom_site_label_1
_geom_angle_site_symmetry_1
_geom_angle_atom_site_label_2
_geom_angle_site_symmetry_2
_geom_angle_atom_site_label_3
_geom_angle_site_symmetry_3
_geom_angle
_geom_angle_publ_flag
C25 . O29 . C33 . 116.9(2) yes
C26 . O30 . C36 . 115.96(17) yes
C27 . O31 . C39 . 113.23(17) yes
C28 . O32 . C42 . 114.6(2) yes
C125 . O129 . C133 . 116.9(2) yes
C126 . O130 . C136 . 113.30(19) yes
C127 . O131 . C139 . 113.20(17) yes
C128 . O132 . C142 . 116.01(17) yes
C225 . O229 . C233 . 116.5(3) yes
C226 . O230 . C236 . 111.3(2) yes
C227 . O231 . C239 . 115.82(19) yes
C228 . O232 . C242 . 111.82(19) yes
C2 . C1 . C24 . 119.3(2) yes
C2 . C1 . C25 . 121.5(2) yes
C24 . C1 . C25 . 119.0(2) yes
C1 . C2 . C3 . 121.4(2) yes
C1 . C2 . H21 . 106.42 no
C3 . C2 . H21 . 106.41 no
C1 . C2 . H22 . 106.41 no
C3 . C2 . H22 . 106.41 no
H21 . C2 . H22 . 109.465 no
C2 . C3 . C4 . 118.2(2) yes
C2 . C3 . C26 . 123.5(2) yes
C4 . C3 . C26 . 118.2(2) yes
C3 . C4 . C5 . 121.3(2) yes
C3 . C4 . H41 . 119.38 no
C5 . C4 . H41 . 119.37 no
C4 . C5 . C6 . 119.7(2) yes
C4 . C5 . H51 . 120.15 no
C6 . C5 . H51 . 120.15 no
C5 . C6 . C7 . 121.2(2) yes
C5 . C6 . H61 . 119.38 no
C7 . C6 . H61 . 119.39 no
C6 . C7 . C8 . 119.5(2) yes
C6 . C7 . C26 . 117.9(2) yes
C8 . C7 . C26 . 122.5(2) yes
C7 . C8 . C9 . 118.92(19) yes
C7 . C8 . H81 . 107.06 no
C9 . C8 . H81 . 107.06 no
C7 . C8 . H82 . 107.06 no
C9 . C8 . H82 . 107.06 no
H81 . C8 . H82 . 109.467 no
C8 . C9 . C10 . 119.4(2) yes
C8 . C9 . C27 . 122.0(2) yes
C10 . C9 . C27 . 118.6(2) yes
C9 . C10 . C11 . 122.3(2) yes
C9 . C10 . H101 . 118.87 no
C11 . C10 . H101 . 118.88 no
C10 . C11 . C12 . 117.1(2) yes
C10 . C11 . C49 . 119.7(2) yes
C12 . C11 . C49 . 123.1(2) yes
C11 . C12 . C13 . 122.7(2) yes
C11 . C12 . H121 . 118.67 no
C13 . C12 . H121 . 118.68 no
C12 . C13 . C14 . 120.2(2) yes
C12 . C13 . C27 . 118.4(2) yes
C14 . C13 . C27 . 121.3(2) yes
C13 . C14 . C15 . 117.8(2) yes
C13 . C14 . H141 . 107.36 no
C15 . C14 . H141 . 107.36 no
C13 . C14 . H142 . 107.36 no
C15 . C14 . H142 . 107.36 no
H141 . C14 . H142 . 109.467 no
C14 . C15 . C16 . 120.0(2) yes
C14 . C15 . C28 . 122.6(2) yes
C16 . C15 . C28 . 117.4(3) yes
C15 . C16 . C17 . 121.1(3) yes
C15 . C16 . H161 . 119.46 no
C17 . C16 . H161 . 119.44 no
C16 . C17 . C18 . 120.5(3) yes
C16 . C17 . H171 . 119.78 no
C18 . C17 . H171 . 119.76 no
C17 . C18 . C19 . 120.9(3) yes
C17 . C18 . H181 . 119.56 no
C19 . C18 . H181 . 119.55 no
C18 . C19 . C20 . 119.8(3) yes
C18 . C19 . C28 . 118.3(3) yes
C20 . C19 . C28 . 121.9(3) yes
C19 . C20 . C21 . 117.8(2) yes
C19 . C20 . H201 . 107.36 no
C21 . C20 . H201 . 107.35 no
C19 . C20 . H202 . 107.35 no
C21 . C20 . H202 . 107.35 no
H201 . C20 . H202 . 109.466 no
C20 . C21 . C22 . 118.6(3) yes
C20 . C21 . C25 . 123.2(3) yes
C22 . C21 . C25 . 118.1(3) yes
C21 . C22 . C23 . 123.0(3) yes
C21 . C22 . H221 . 118.49 no
C23 . C22 . H221 . 118.49 no
C22 . C23 . C24 . 116.7(3) yes
C22 . C23 . C45 . 122.5(3) yes
C24 . C23 . C45 . 120.7(3) yes
C1 . C24 . C23 . 122.4(3) yes
C1 . C24 . H241 . 118.80 no
C23 . C24 . H241 . 118.80 no
O29 . C25 . C1 . 118.8(2) yes
O29 . C25 . C21 . 120.4(2) yes
C1 . C25 . C21 . 120.7(3) yes
O30 . C26 . C3 . 119.1(2) yes
O30 . C26 . C7 . 119.0(2) yes
C3 . C26 . C7 . 121.8(2) yes
O31 . C27 . C9 . 119.7(2) yes
O31 . C27 . C13 . 119.3(2) yes
C9 . C27 . C13 . 120.9(2) yes
O32 . C28 . C15 . 119.6(2) yes
O32 . C28 . C19 . 118.5(2) yes
C15 . C28 . C19 . 121.8(2) yes
C102 . C101 . C124 . 117.1(2) yes
C102 . C101 . C125 . 124.4(2) yes
C124 . C101 . C125 . 118.4(2) yes
C101 . C102 . C103 . 119.4(2) yes
C101 . C102 . H1021 . 106.92 no
C103 . C102 . H1021 . 106.92 no
C101 . C102 . H1022 . 106.93 no
C103 . C102 . H1022 . 106.95 no
H1021 . C102 . H1022 . 109.467 no
C102 . C103 . C104 . 120.3(3) yes
C102 . C103 . C126 . 121.3(3) yes
C104 . C103 . C126 . 118.3(2) yes
C103 . C104 . C105 . 120.9(2) yes
C103 . C104 . H1041 . 119.53 no
C105 . C104 . H1041 . 119.53 no
C104 . C105 . C106 . 119.5(3) yes
C104 . C105 . H1051 . 120.23 no
C106 . C105 . H1051 . 120.22 no
C105 . C106 . C107 . 121.4(2) yes
C105 . C106 . H1061 . 119.32 no
C107 . C106 . H1061 . 119.31 no
C106 . C107 . C108 . 119.0(2) yes
C106 . C107 . C126 . 117.8(2) yes
C108 . C107 . C126 . 123.2(2) yes
C107 . C108 . C109 . 117.51(19) yes
C107 . C108 . H1081 . 107.43 no
C109 . C108 . H1081 . 107.43 no
C107 . C108 . H1082 . 107.42 no
C109 . C108 . H1082 . 107.43 no
H1081 . C108 . H1082 . 109.467 no
C108 . C109 . C110 . 120.6(2) yes
C108 . C109 . C127 . 120.8(2) yes
C110 . C109 . C127 . 118.5(2) yes
C109 . C110 . C111 . 122.3(2) yes
C109 . C110 . H1101 . 118.83 no
C111 . C110 . H1101 . 118.83 no
C110 . C111 . C112 . 116.8(2) yes
C110 . C111 . C149 . 123.3(2) yes
C112 . C111 . C149 . 119.9(2) yes
C111 . C112 . C113 . 123.0(2) yes
C111 . C112 . H1121 . 118.49 no
C113 . C112 . H1121 . 118.49 no
C112 . C113 . C114 . 119.1(2) yes
C112 . C113 . C127 . 118.1(2) yes
C114 . C113 . C127 . 122.8(2) yes
C113 . C114 . C115 . 118.35(18) yes
C113 . C114 . H1141 . 107.20 no
C115 . C114 . H1141 . 107.20 no
C113 . C114 . H1142 . 107.22 no
C115 . C114 . H1142 . 107.22 no
H1141 . C114 . H1142 . 109.464 no
C114 . C115 . C116 . 120.0(2) yes
C114 . C115 . C128 . 122.3(2) yes
C116 . C115 . C128 . 117.6(2) yes
C115 . C116 . C117 . 121.6(2) yes
C115 . C116 . H1161 . 119.21 no
C117 . C116 . H1161 . 119.21 no
C116 . C117 . C118 . 119.5(2) yes
C116 . C117 . H1171 . 120.28 no
C118 . C117 . H1171 . 120.27 no
C117 . C118 . C119 . 121.0(2) yes
C117 . C118 . H1181 . 119.51 no
C119 . C118 . H1181 . 119.51 no
C118 . C119 . C120 . 118.8(2) yes
C118 . C119 . C128 . 118.4(2) yes
C120 . C119 . C128 . 122.7(2) yes
C119 . C120 . C121 . 121.4(2) yes
C119 . C120 . H1201 . 106.42 no
C121 . C120 . H1201 . 106.42 no
C119 . C120 . H1202 . 106.42 no
C121 . C120 . H1202 . 106.42 no
H1201 . C120 . H1202 . 109.467 no
C120 . C121 . C122 . 118.1(2) yes
C120 . C121 . C125 . 123.2(2) yes
C122 . C121 . C125 . 118.6(2) yes
C121 . C122 . C123 . 122.6(2) yes
C121 . C122 . H1221 . 118.69 no
C123 . C122 . H1221 . 118.68 no
C122 . C123 . C124 . 116.6(2) yes
C122 . C123 . C145 . 120.2(2) yes
C124 . C123 . C145 . 123.2(2) yes
C101 . C124 . C123 . 123.0(2) yes
C101 . C124 . H1241 . 118.48 no
C123 . C124 . H1241 . 118.48 no
O129 . C125 . C101 . 120.6(2) yes
O129 . C125 . C121 . 118.4(2) yes
C101 . C125 . C121 . 120.8(2) yes
O130 . C126 . C103 . 117.9(2) yes
O130 . C126 . C107 . 120.2(2) yes
C103 . C126 . C107 . 121.9(2) yes
O131 . C127 . C109 . 118.3(2) yes
O131 . C127 . C113 . 120.59(19) yes
C109 . C127 . C113 . 121.1(2) yes
O132 . C128 . C115 . 119.15(19) yes
O132 . C128 . C119 . 118.78(19) yes
C115 . C128 . C119 . 122.0(2) yes
C202 . C201 . C224 . 120.6(2) yes
C202 . C201 . C225 . 120.8(2) yes
C224 . C201 . C225 . 118.7(2) yes
C201 . C202 . C203 . 114.3(2) yes
C201 . C202 . H2021 . 108.23 no
C203 . C202 . H2021 . 108.24 no
C201 . C202 . H2022 . 108.25 no
C203 . C202 . H2022 . 108.24 no
H2021 . C202 . H2022 . 109.468 no
C202 . C203 . C204 . 120.8(2) yes
C202 . C203 . C226 . 121.4(2) yes
C204 . C203 . C226 . 117.7(2) yes
C203 . C204 . C205 . 121.0(2) yes
C203 . C204 . H2041 . 119.50 no
C205 . C204 . H2041 . 119.51 no
C204 . C205 . C206 . 119.9(2) yes
C204 . C205 . H2051 . 120.04 no
C206 . C205 . H2051 . 120.06 no
C205 . C206 . C207 . 121.1(2) yes
C205 . C206 . H2061 . 119.45 no
C207 . C206 . H2061 . 119.46 no
C206 . C207 . C208 . 120.7(2) yes
C206 . C207 . C226 . 117.9(2) yes
C208 . C207 . C226 . 121.5(2) yes
C207 . C208 . C209 . 112.72(19) yes
C207 . C208 . H2081 . 108.65 no
C209 . C208 . H2081 . 108.65 no
C207 . C208 . H2082 . 108.66 no
C209 . C208 . H2082 . 108.66 no
H2081 . C208 . H2082 . 109.468 no
C208 . C209 . C210 . 120.5(2) yes
C208 . C209 . C227 . 120.9(2) yes
C210 . C209 . C227 . 118.5(2) yes
C209 . C210 . C211 . 122.6(2) yes
C209 . C210 . H2101 . 118.69 no
C211 . C210 . H2101 . 118.68 no
C210 . C211 . C212 . 116.8(2) yes
C210 . C211 . C249 . 123.0(2) yes
C212 . C211 . C249 . 120.2(2) yes
C211 . C212 . C213 . 122.8(2) yes
C211 . C212 . H2121 . 118.60 no
C213 . C212 . H2121 . 118.61 no
C212 . C213 . C214 . 120.9(2) yes
C212 . C213 . C227 . 118.4(2) yes
C214 . C213 . C227 . 120.8(2) yes
C213 . C214 . C215 . 114.66(19) yes
C213 . C214 . H2141 . 108.16 no
C215 . C214 . H2141 . 108.16 no
C213 . C214 . H2142 . 108.16 no
C215 . C214 . H2142 . 108.16 no
H2141 . C214 . H2142 . 109.466 no
C214 . C215 . C216 . 120.6(2) yes
C214 . C215 . C228 . 121.6(2) yes
C216 . C215 . C228 . 117.9(2) yes
C215 . C216 . C217 . 121.3(2) yes
C215 . C216 . H2161 . 119.38 no
C217 . C216 . H2161 . 119.36 no
C216 . C217 . C218 . 119.7(2) yes
C216 . C217 . H2171 . 120.16 no
C218 . C217 . H2171 . 120.16 no
C217 . C218 . C219 . 121.4(2) yes
C217 . C218 . H2181 . 119.31 no
C219 . C218 . H2181 . 119.32 no
C218 . C219 . C220 . 120.6(2) yes
C218 . C219 . C228 . 117.7(2) yes
C220 . C219 . C228 . 121.7(2) yes
C219 . C220 . C221 . 113.78(19) yes
C219 . C220 . H2201 . 108.36 no
C221 . C220 . H2201 . 108.36 no
C219 . C220 . H2202 . 108.41 no
C221 . C220 . H2202 . 108.40 no
H2201 . C220 . H2202 . 109.468 no
C220 . C221 . C222 . 120.3(2) yes
C220 . C221 . C225 . 121.4(2) yes
C222 . C221 . C225 . 118.2(2) yes
C221 . C222 . C223 . 122.5(2) yes
C221 . C222 . H2221 . 118.73 no
C223 . C222 . H2221 . 118.73 no
C222 . C223 . C224 . 117.1(3) yes
C222 . C223 . C245 . 121.1(2) yes
C224 . C223 . C245 . 121.7(2) yes
C201 . C224 . C223 . 122.4(2) yes
C201 . C224 . H2241 . 118.78 no
C223 . C224 . H2241 . 118.77 no
O229 . C225 . C201 . 119.2(2) yes
O229 . C225 . C221 . 120.0(2) yes
C201 . C225 . C221 . 120.7(2) yes
O230 . C226 . C203 . 118.8(2) yes
O230 . C226 . C207 . 119.0(2) yes
C203 . C226 . C207 . 122.2(2) yes
O231 . C227 . C209 . 120.8(2) yes
O231 . C227 . C213 . 118.8(2) yes
C209 . C227 . C213 . 120.3(2) yes
O232 . C228 . C215 . 118.1(2) yes
O232 . C228 . C219 . 120.0(2) yes
C215 . C228 . C219 . 121.9(2) yes
O29 . C33 . C34 . 105.6(3) yes
O29 . C33 . H331 . 110.44 no
C34 . C33 . H331 . 110.5 no
O29 . C33 . H332 . 110.44 no
C34 . C33 . H332 . 110.41 no
H331 . C33 . H332 . 109.467 no
O30 . C36 . C37 . 107.0(2) yes
O30 . C36 . H361 . 110.08 no
C37 . C36 . H361 . 110.07 no
O30 . C36 . H362 . 110.08 no
C37 . C36 . H362 . 110.08 no
H361 . C36 . H362 . 109.467 no
C36 . C37 . C38 . 112.2(2) yes
C36 . C37 . H371 . 108.78 no
C38 . C37 . H371 . 108.78 no
C36 . C37 . H372 . 108.78 no
C38 . C37 . H372 . 108.78 no
H371 . C37 . H372 . 109.468 no
C37 . C38 . H381 . 109.46 no
C37 . C38 . H382 . 109.47 no
H381 . C38 . H382 . 109.477 no
C37 . C38 . H383 . 109.47 no
H381 . C38 . H383 . 109.476 no
H382 . C38 . H383 . 109.477 no
O31 . C39 . C40 . 109.6(2) yes
O31 . C39 . H391 . 109.44 no
C40 . C39 . H391 . 109.44 no
O31 . C39 . H392 . 109.44 no
C40 . C39 . H392 . 109.44 no
H391 . C39 . H392 . 109.467 no
C39 . C40 . C41 . 111.1(3) yes
C39 . C40 . H401 . 109.05 no
C41 . C40 . H401 . 109.05 no
C39 . C40 . H402 . 109.06 no
C41 . C40 . H402 . 109.0 no
H401 . C40 . H402 . 109.469 no
C40 . C41 . H411 . 109.49 no
C40 . C41 . H412 . 109.5 no
H411 . C41 . H412 . 109.475 no
C40 . C41 . H413 . 109.46 no
H411 . C41 . H413 . 109.476 no
H412 . C41 . H413 . 109.479 no
O32 . C42 . C43 . 106.3(3) yes
O32 . C42 . H421 . 110.26 no
C43 . C42 . H421 . 110.3 no
O32 . C42 . H422 . 110.21 no
C43 . C42 . H422 . 110.3 no
H421 . C42 . H422 . 109.468 no
C23 . C45 . C46 . 110.5(3) yes
C23 . C45 . C47 . 112.6(3) yes
C46 . C45 . C47 . 107.4(3) yes
C23 . C45 . C48 . 108.8(3) yes
C46 . C45 . C48 . 107.3(4) yes
C47 . C45 . C48 . 110.0(4) yes
C45 . C46 . H461 . 109.47 no
C45 . C46 . H462 . 109.5 no
H461 . C46 . H462 . 109.475 no
C45 . C46 . H463 . 109.5 no
H461 . C46 . H463 . 109.476 no
H462 . C46 . H463 . 109.476 no
C45 . C47 . H471 . 109.5 no
C45 . C47 . H472 . 109.4 no
H471 . C47 . H472 . 109.477 no
C45 . C47 . H473 . 109.5 no
H471 . C47 . H473 . 109.476 no
H472 . C47 . H473 . 109.476 no
C45 . C48 . H481 . 109.5 no
C45 . C48 . H482 . 109.4 no
H481 . C48 . H482 . 109.475 no
C45 . C48 . H483 . 109.5 no
H481 . C48 . H483 . 109.475 no
H482 . C48 . H483 . 109.476 no
C11 . C49 . C50 . 109.3(2) yes
C11 . C49 . C51 . 109.7(2) yes
C50 . C49 . C51 . 109.1(3) yes
C11 . C49 . C52 . 112.4(2) yes
C50 . C49 . C52 . 108.1(2) yes
C51 . C49 . C52 . 108.2(2) yes
C49 . C50 . H501 . 109.46 no
C49 . C50 . H502 . 109.47 no
H501 . C50 . H502 . 109.474 no
C49 . C50 . H503 . 109.47 no
H501 . C50 . H503 . 109.475 no
H502 . C50 . H503 . 109.477 no
C49 . C51 . H511 . 109.46 no
C49 . C51 . H512 . 109.47 no
H511 . C51 . H512 . 109.476 no
C49 . C51 . H513 . 109.47 no
H511 . C51 . H513 . 109.476 no
H512 . C51 . H513 . 109.475 no
C49 . C52 . H521 . 109.45 no
C49 . C52 . H522 . 109.47 no
H521 . C52 . H522 . 109.477 no
C49 . C52 . H523 . 109.47 no
H521 . C52 . H523 . 109.475 no
H522 . C52 . H523 . 109.475 no
O129 . C133 . C134 . 105.8(3) yes
O129 . C133 . H1331 . 110.39 no
C134 . C133 . H1331 . 110.36 no
O129 . C133 . H1332 . 110.38 no
C134 . C133 . H1332 . 110.39 no
H1331 . C133 . H1332 . 109.466 no
C133 . C134 . C135 . 111.3(3) yes
C133 . C134 . H1341 . 109.00 no
C135 . C134 . H1341 . 109.0 no
C133 . C134 . H1342 . 108.99 no
C135 . C134 . H1342 . 109.0 no
H1341 . C134 . H1342 . 109.468 no
C134 . C135 . H1351 . 109.5 no
C134 . C135 . H1352 . 109.4 no
H1351 . C135 . H1352 . 109.474 no
C134 . C135 . H1353 . 109.5 no
H1351 . C135 . H1353 . 109.475 no
H1352 . C135 . H1353 . 109.476 no
O130 . C136 . C137 . 110.1(3) yes
O130 . C136 . H1361 . 109.30 no
C137 . C136 . H1361 . 109.3 no
O130 . C136 . H1362 . 109.33 no
C137 . C136 . H1362 . 109.33 no
H1361 . C136 . H1362 . 109.466 no
O131 . C139 . C140 . 112.0(2) yes
O131 . C139 . H1391 . 108.83 no
C140 . C139 . H1391 . 108.8 no
O131 . C139 . H1392 . 108.85 no
C140 . C139 . H1392 . 108.9 no
H1391 . C139 . H1392 . 109.468 no
C139 . C140 . C141 . 111.9(3) yes
C139 . C140 . H1401 . 108.9 no
C141 . C140 . H1401 . 108.9 no
C139 . C140 . H1402 . 108.8 no
C141 . C140 . H1402 . 108.8 no
H1401 . C140 . H1402 . 109.465 no
C140 . C141 . H1411 . 109.46 no
C140 . C141 . H1412 . 109.5 no
H1411 . C141 . H1412 . 109.476 no
C140 . C141 . H1413 . 109.5 no
H1411 . C141 . H1413 . 109.476 no
H1412 . C141 . H1413 . 109.475 no
O132 . C142 . C143 . 106.7(2) yes
O132 . C142 . H1421 . 110.15 no
C143 . C142 . H1421 . 110.15 no
O132 . C142 . H1422 . 110.15 no
C143 . C142 . H1422 . 110.15 no
H1421 . C142 . H1422 . 109.466 no
C142 . C143 . C144 . 112.3(2) yes
C142 . C143 . H1431 . 108.76 no
C144 . C143 . H1431 . 108.75 no
C142 . C143 . H1432 . 108.76 no
C144 . C143 . H1432 . 108.75 no
H1431 . C143 . H1432 . 109.465 no
C143 . C144 . H1441 . 109.47 no
C143 . C144 . H1442 . 109.47 no
H1441 . C144 . H1442 . 109.475 no
C143 . C144 . H1443 . 109.46 no
H1441 . C144 . H1443 . 109.477 no
H1442 . C144 . H1443 . 109.474 no
C123 . C145 . C146 . 108.7(2) yes
C123 . C145 . C147 . 110.1(2) yes
C146 . C145 . C147 . 109.3(3) yes
C123 . C145 . C148 . 112.4(2) yes
C146 . C145 . C148 . 108.8(3) yes
C147 . C145 . C148 . 107.5(2) yes
C145 . C146 . H1461 . 109.46 no
C145 . C146 . H1462 . 109.48 no
H1461 . C146 . H1462 . 109.477 no
C145 . C146 . H1463 . 109.46 no
H1461 . C146 . H1463 . 109.474 no
H1462 . C146 . H1463 . 109.477 no
C145 . C147 . H1471 . 109.46 no
C145 . C147 . H1472 . 109.46 no
H1471 . C147 . H1472 . 109.477 no
C145 . C147 . H1473 . 109.48 no
H1471 . C147 . H1473 . 109.474 no
H1472 . C147 . H1473 . 109.476 no
C145 . C148 . H1481 . 109.47 no
C145 . C148 . H1482 . 109.47 no
H1481 . C148 . H1482 . 109.474 no
C145 . C148 . H1483 . 109.47 no
H1481 . C148 . H1483 . 109.478 no
H1482 . C148 . H1483 . 109.475 no
C111 . C149 . C150 . 108.9(2) yes
C111 . C149 . C151 . 109.8(2) yes
C150 . C149 . C151 . 108.6(2) yes
C111 . C149 . C152 . 112.9(2) yes
C150 . C149 . C152 . 108.1(2) yes
C151 . C149 . C152 . 108.4(2) yes
C149 . C150 . H1501 . 109.47 no
C149 . C150 . H1502 . 109.47 no
H1501 . C150 . H1502 . 109.474 no
C149 . C150 . H1503 . 109.46 no
H1501 . C150 . H1503 . 109.476 no
H1502 . C150 . H1503 . 109.475 no
C149 . C151 . H1511 . 109.46 no
C149 . C151 . H1512 . 109.47 no
H1511 . C151 . H1512 . 109.476 no
C149 . C151 . H1513 . 109.47 no
H1511 . C151 . H1513 . 109.475 no
H1512 . C151 . H1513 . 109.476 no
C149 . C152 . H1521 . 109.47 no
C149 . C152 . H1522 . 109.46 no
H1521 . C152 . H1522 . 109.475 no
C149 . C152 . H1523 . 109.47 no
H1521 . C152 . H1523 . 109.475 no
H1522 . C152 . H1523 . 109.478 no
O230 . C236 . C237 . 116.2(3) yes
O230 . C236 . H2361 . 107.78 no
C237 . C236 . H2361 . 107.7 no
O230 . C236 . H2362 . 107.74 no
C237 . C236 . H2362 . 107.8 no
H2361 . C236 . H2362 . 109.468 no
O231 . C239 . C240 . 113.3(2) yes
O231 . C239 . H2391 . 108.51 no
C240 . C239 . H2391 . 108.49 no
O231 . C239 . H2392 . 108.51 no
C240 . C239 . H2392 . 108.52 no
H2391 . C239 . H2392 . 109.467 no
C239 . C240 . C241 . 110.9(3) yes
C239 . C240 . H2401 . 109.12 no
C241 . C240 . H2401 . 109.1 no
C239 . C240 . H2402 . 109.09 no
C241 . C240 . H2402 . 109.1 no
H2401 . C240 . H2402 . 109.467 no
C240 . C241 . H2411 . 109.48 no
C240 . C241 . H2412 . 109.4 no
H2411 . C241 . H2412 . 109.475 no
C240 . C241 . H2413 . 109.5 no
H2411 . C241 . H2413 . 109.476 no
H2412 . C241 . H2413 . 109.477 no
O232 . C242 . C243 . 111.7(3) yes
O232 . C242 . H2421 . 108.93 no
C243 . C242 . H2421 . 108.9 no
O232 . C242 . H2422 . 108.93 no
C243 . C242 . H2422 . 108.9 no
H2421 . C242 . H2422 . 109.468 no
C242 . C243 . C244 . 110.4(3) yes
C242 . C243 . H2431 . 109.3 no
C244 . C243 . H2431 . 109.2 no
C242 . C243 . H2432 . 109.2 no
C244 . C243 . H2432 . 109.2 no
H2431 . C243 . H2432 . 109.468 no
C243 . C244 . H2441 . 109.5 no
C243 . C244 . H2442 . 109.5 no
H2441 . C244 . H2442 . 109.473 no
C243 . C244 . H2443 . 109.5 no
H2441 . C244 . H2443 . 109.477 no
H2442 . C244 . H2443 . 109.476 no
C223 . C245 . C246 . 107.9(3) yes
C223 . C245 . C247 . 112.0(3) yes
C246 . C245 . C247 . 105.1(5) yes
C223 . C245 . C248 . 112.0(3) yes
C246 . C245 . C248 . 110.0(5) yes
C247 . C245 . C248 . 109.5(4) yes
C245 . C246 . H2461 . 109.4 no
C245 . C246 . H2462 . 109.5 no
H2461 . C246 . H2462 . 109.480 no
C245 . C246 . H2463 . 109.5 no
H2461 . C246 . H2463 . 109.474 no
H2462 . C246 . H2463 . 109.475 no
C245 . C247 . H2471 . 109.5 no
C245 . C247 . H2472 . 109.5 no
H2471 . C247 . H2472 . 109.477 no
C245 . C247 . H2473 . 109.5 no
H2471 . C247 . H2473 . 109.478 no
H2472 . C247 . H2473 . 109.475 no
C245 . C248 . H2481 . 109.4 no
C245 . C248 . H2482 . 109.5 no
H2481 . C248 . H2482 . 109.475 no
C245 . C248 . H2483 . 109.4 no
H2481 . C248 . H2483 . 109.477 no
H2482 . C248 . H2483 . 109.476 no
C211 . C249 . C250 . 111.8(3) yes
C211 . C249 . C251 . 112.9(2) yes
C250 . C249 . C251 . 111.1(3) yes
C211 . C249 . C252 . 108.0(3) yes
C250 . C249 . C252 . 106.7(3) yes
C251 . C249 . C252 . 105.9(3) yes
C249 . C250 . H2501 . 109.47 no
C249 . C250 . H2502 . 109.5 no
H2501 . C250 . H2502 . 109.474 no
C249 . C250 . H2503 . 109.5 no
H2501 . C250 . H2503 . 109.475 no
H2502 . C250 . H2503 . 109.476 no
C249 . C251 . H2511 . 109.46 no
C249 . C251 . H2512 . 109.5 no
H2511 . C251 . H2512 . 109.476 no
C249 . C251 . H2513 . 109.5 no
H2511 . C251 . H2513 . 109.478 no
H2512 . C251 . H2513 . 109.474 no
C249 . C252 . H2521 . 109.47 no
C249 . C252 . H2522 . 109.5 no
H2521 . C252 . H2522 . 109.477 no
C249 . C252 . H2523 . 109.45 no
H2521 . C252 . H2523 . 109.476 no
H2522 . C252 . H2523 . 109.477 no
C442 . C441 . C43 . 46.1(6) yes
C442 . C441 . H4411 . 139.0 no
C43 . C441 . H4411 . 142.4 no
C442 . C441 . H4412 . 109.9 no
C43 . C441 . H4412 . 91.5(4) no
H4411 . C441 . H4412 . 109.475 no
C442 . C441 . H4413 . 45.5 no
C43 . C441 . H4413 . 91.2 no
H4411 . C441 . H4413 . 109.477 no
H4412 . C441 . H4413 . 109.474 no
C442 . C441 . H4422 . 48.2 no
C43 . C441 . H4422 . 84.3 no
H4411 . C441 . H4422 . 127.6 no
H4412 . C441 . H4422 . 83.3 no
H4413 . C441 . H4422 . 27.2 no
C441 . C442 . C43 . 72.2(9) yes
C441 . C442 . H4413 . 49.9 no
C43 . C442 . H4413 . 121.4 no
C441 . C442 . H4421 . 113.2 no
C43 . C442 . H4421 . 141.7 no
H4413 . C442 . H4421 . 79.0 no
C441 . C442 . H4422 . 28.0 no
C43 . C442 . H4422 . 91.9 no
H4413 . C442 . H4422 . 31.3 no
H4421 . C442 . H4422 . 109.476 no
C441 . C442 . H4423 . 128.1 no
C43 . C442 . H4423 . 91.6 no
H4413 . C442 . H4423 . 115.0 no
H4421 . C442 . H4423 . 109.475 no
H4422 . C442 . H4423 . 109.478 no
C441 . C442 . H432 . 134.7 no
C43 . C442 . H432 . 62.7 no
H4413 . C442 . H432 . 168.0 no
H4421 . C442 . H432 . 104.7 no
H4422 . C442 . H432 . 145.6 no
H4423 . C442 . H432 . 53.0 no
C42 . C43 . C441 . 117.5(4) yes
C42 . C43 . C442 . 126.0(9) yes
C441 . C43 . C442 . 61.7(7) yes
C42 . C43 . H431 . 107.4 no
C441 . C43 . H431 . 107.3 no
C442 . C43 . H431 . 124.8 no
C42 . C43 . H432 . 107.4 no
C441 . C43 . H432 . 107.6 no
C442 . C43 . H432 . 46.1 no
H431 . C43 . H432 . 109.469 no
C33 . C34 . C35 . 111.8(4) yes
C33 . C34 . H341 . 108.85 no
C35 . C34 . H341 . 108.9 no
C33 . C34 . H342 . 108.9 no
C35 . C34 . H342 . 108.9 no
H341 . C34 . H342 . 109.465 no
C34 . C35 . H351 . 109.4 no
C34 . C35 . H352 . 109.5 no
H351 . C35 . H352 . 109.476 no
C34 . C35 . H353 . 109.4 no
H351 . C35 . H353 . 109.475 no
H352 . C35 . H353 . 109.477 no
C136 . C137 . C138 . 112.5(4) yes
C136 . C137 . H1371 . 108.7 no
C138 . C137 . H1371 . 108.7 no
C136 . C137 . H1372 . 108.73 no
C138 . C137 . H1372 . 108.7 no
H1371 . C137 . H1372 . 109.467 no
C137 . C138 . H1381 . 109.5 no
C137 . C138 . H1382 . 109.5 no
H1381 . C138 . H1382 . 109.475 no
C137 . C138 . H1383 . 109.4 no
H1381 . C138 . H1383 . 109.477 no
H1382 . C138 . H1383 . 109.475 no
O229 . C233 . C234 . 123.3(5) yes
O229 . C233 . H2331 . 105.88 no
C234 . C233 . H2331 . 105.9 no
O229 . C233 . H2332 . 105.9 no
C234 . C233 . H2332 . 106.0 no
H2331 . C233 . H2332 . 109.467 no
C236 . C237 . C238 . 104.4(7) yes
C236 . C237 . H2371 . 110.7 no
C238 . C237 . H2371 . 110.6 no
C236 . C237 . H2372 . 110.7 no
C238 . C237 . H2372 . 110.9 no
H2371 . C237 . H2372 . 109.468 no
C237 . C238 . H2381 . 109.4 no
C237 . C238 . H2382 . 109.6 no
H2381 . C238 . H2382 . 109.475 no
C237 . C238 . H2383 . 109.3 no
H2381 . C238 . H2383 . 109.477 no
H2382 . C238 . H2383 . 109.475 no
C233 . C234 . C235 . 107.9(4) yes
C233 . C234 . H2341 . 109.9 no
C235 . C234 . H2341 . 109.9 no
C233 . C234 . H2342 . 109.8 no
C235 . C234 . H2342 . 109.8 no
H2341 . C234 . H2342 . 109.466 no
C234 . C235 . H2351 . 109.5 no
C234 . C235 . H2352 . 109.4 no
H2351 . C235 . H2352 . 109.476 no
C234 . C235 . H2353 . 109.5 no
H2351 . C235 . H2353 . 109.475 no
H2352 . C235 . H2353 . 109.476 no
C441 . H4413 . C442 . 84.6 no
C441 . H4413 . H4422 . 33.1 no
C442 . H4413 . H4422 . 81.3 no
C441 . H4422 . C442 . 103.8 no
C441 . H4422 . H4413 . 119.7 no
C442 . H4422 . H4413 . 67.3 no
C442 . H4423 . H432 . 51.6 no
C442 . H432 . C43 . 71.3 no
C442 . H432 . H4423 . 75.3 no
C43 . H432 . H4423 . 108.1 no

loop_
_geom_bond_atom_site_label_1
_geom_bond_site_symmetry_1
_geom_bond_atom_site_label_2
_geom_bond_site_symmetry_2
_geom_bond_distance
_geom_bond_publ_flag
O29 . C25 . 1.373(3) yes
O29 . C33 . 1.414(4) yes
O30 . C26 . 1.377(3) yes
O30 . C36 . 1.424(3) yes
O31 . C27 . 1.387(3) yes
O31 . C39 . 1.424(3) yes
O32 . C28 . 1.378(3) yes
O32 . C42 . 1.412(4) yes
O129 . C125 . 1.370(3) yes
O129 . C133 . 1.398(4) yes
O130 . C126 . 1.386(3) yes
O130 . C136 . 1.441(4) yes
O131 . C127 . 1.388(3) yes
O131 . C139 . 1.425(3) yes
O132 . C128 . 1.382(3) yes
O132 . C142 . 1.423(3) yes
O229 . C225 . 1.382(3) yes
O229 . C233 . 1.424(4) yes
O230 . C226 . 1.397(3) yes
O230 . C236 . 1.433(4) yes
O231 . C227 . 1.386(3) yes
O231 . C239 . 1.425(3) yes
O232 . C228 . 1.387(3) yes
O232 . C242 . 1.441(3) yes
C1 . C2 . 1.522(4) yes
C1 . C24 . 1.390(4) yes
C1 . C25 . 1.391(4) yes
C2 . C3 . 1.512(4) yes
C2 . H21 . 1.000 no
C2 . H22 . 1.000 no
C3 . C4 . 1.393(4) yes
C3 . C26 . 1.400(3) yes
C4 . C5 . 1.375(4) yes
C4 . H41 . 1.000 no
C5 . C6 . 1.392(4) yes
C5 . H51 . 1.000 no
C6 . C7 . 1.391(3) yes
C6 . H61 . 1.000 no
C7 . C8 . 1.519(3) yes
C7 . C26 . 1.399(3) yes
C8 . C9 . 1.515(3) yes
C8 . H81 . 1.000 no
C8 . H82 . 1.000 no
C9 . C10 . 1.392(3) yes
C9 . C27 . 1.399(3) yes
C10 . C11 . 1.401(4) yes
C10 . H101 . 1.000 no
C11 . C12 . 1.385(4) yes
C11 . C49 . 1.538(3) yes
C12 . C13 . 1.400(4) yes
C12 . H121 . 1.000 no
C13 . C14 . 1.515(4) yes
C13 . C27 . 1.390(3) yes
C14 . C15 . 1.512(4) yes
C14 . H141 . 1.000 no
C14 . H142 . 1.000 no
C15 . C16 . 1.403(4) yes
C15 . C28 . 1.396(4) yes
C16 . C17 . 1.380(4) yes
C16 . H161 . 1.000 no
C17 . C18 . 1.363(5) yes
C17 . H171 . 1.000 no
C18 . C19 . 1.395(4) yes
C18 . H181 . 1.000 no
C19 . C20 . 1.508(4) yes
C19 . C28 . 1.398(4) yes
C20 . C21 . 1.517(4) yes
C20 . H201 . 1.000 no
C20 . H202 . 1.000 no
C21 . C22 . 1.396(4) yes
C21 . C25 . 1.396(4) yes
C22 . C23 . 1.390(4) yes
C22 . H221 . 1.000 no
C23 . C24 . 1.395(4) yes
C23 . C45 . 1.539(4) yes
C24 . H241 . 1.000 no
C101 . C102 . 1.525(4) yes
C101 . C124 . 1.393(4) yes
C101 . C125 . 1.394(4) yes
C102 . C103 . 1.509(4) yes
C102 . H1021 . 1.000 no
C102 . H1022 . 1.000 no
C103 . C104 . 1.390(4) yes
C103 . C126 . 1.397(4) yes
C104 . C105 . 1.385(4) yes
C104 . H1041 . 1.000 no
C105 . C106 . 1.386(4) yes
C105 . H1051 . 1.000 no
C106 . C107 . 1.392(4) yes
C106 . H1061 . 1.000 no
C107 . C108 . 1.523(3) yes
C107 . C126 . 1.394(3) yes
C108 . C109 . 1.511(3) yes
C108 . H1081 . 1.000 no
C108 . H1082 . 1.000 no
C109 . C110 . 1.397(3) yes
C109 . C127 . 1.393(3) yes
C110 . C111 . 1.397(3) yes
C110 . H1101 . 1.000 no
C111 . C112 . 1.393(3) yes
C111 . C149 . 1.533(3) yes
C112 . C113 . 1.392(3) yes
C112 . H1121 . 1.000 no
C113 . C114 . 1.515(3) yes
C113 . C127 . 1.397(3) yes
C114 . C115 . 1.512(3) yes
C114 . H1141 . 1.000 no
C114 . H1142 . 1.000 no
C115 . C116 . 1.395(3) yes
C115 . C128 . 1.393(3) yes
C116 . C117 . 1.378(4) yes
C116 . H1161 . 1.000 no
C117 . C118 . 1.389(4) yes
C117 . H1171 . 1.000 no
C118 . C119 . 1.385(4) yes
C118 . H1181 . 1.000 no
C119 . C120 . 1.521(3) yes
C119 . C128 . 1.395(3) yes
C120 . C121 . 1.517(3) yes
C120 . H1201 . 1.000 no
C120 . H1202 . 1.000 no
C121 . C122 . 1.393(4) yes
C121 . C125 . 1.398(4) yes
C122 . C123 . 1.397(4) yes
C122 . H1221 . 1.000 no
C123 . C124 . 1.392(4) yes
C123 . C145 . 1.535(4) yes
C124 . H1241 . 1.000 no
C201 . C202 . 1.526(3) yes
C201 . C224 . 1.385(4) yes
C201 . C225 . 1.396(4) yes
C202 . C203 . 1.513(4) yes
C202 . H2021 . 1.000 no
C202 . H2022 . 1.000 no
C203 . C204 . 1.394(4) yes
C203 . C226 . 1.398(4) yes
C204 . C205 . 1.385(4) yes
C204 . H2041 . 1.000 no
C205 . C206 . 1.387(4) yes
C205 . H2051 . 1.000 no
C206 . C207 . 1.388(4) yes
C206 . H2061 . 1.000 no
C207 . C208 . 1.515(3) yes
C207 . C226 . 1.399(3) yes
C208 . C209 . 1.525(3) yes
C208 . H2081 . 1.000 no
C208 . H2082 . 1.000 no
C209 . C210 . 1.390(3) yes
C209 . C227 . 1.397(3) yes
C210 . C211 . 1.385(3) yes
C210 . H2101 . 1.000 no
C211 . C212 . 1.399(4) yes
C211 . C249 . 1.536(4) yes
C212 . C213 . 1.381(4) yes
C212 . H2121 . 1.000 no
C213 . C214 . 1.516(3) yes
C213 . C227 . 1.402(3) yes
C214 . C215 . 1.517(3) yes
C214 . H2141 . 1.000 no
C214 . H2142 . 1.000 no
C215 . C216 . 1.390(4) yes
C215 . C228 . 1.399(3) yes
C216 . C217 . 1.385(4) yes
C216 . H2161 . 1.000 no
C217 . C218 . 1.384(4) yes
C217 . H2171 . 1.000 no
C218 . C219 . 1.388(4) yes
C218 . H2181 . 1.000 no
C219 . C220 . 1.514(3) yes
C219 . C228 . 1.405(3) yes
C220 . C221 . 1.507(3) yes
C220 . H2201 . 1.000 no
C220 . H2202 . 1.000 no
C221 . C222 . 1.396(4) yes
C221 . C225 . 1.398(3) yes
C222 . C223 . 1.389(4) yes
C222 . H2221 . 1.000 no
C223 . C224 . 1.399(4) yes
C223 . C245 . 1.543(4) yes
C224 . H2241 . 1.000 no
C33 . C34 . 1.535(5) yes
C33 . H331 . 1.000 no
C33 . H332 . 1.000 no
C36 . C37 . 1.506(4) yes
C36 . H361 . 1.000 no
C36 . H362 . 1.000 no
C37 . C38 . 1.528(4) yes
C37 . H371 . 1.000 no
C37 . H372 . 1.000 no
C38 . H381 . 1.000 no
C38 . H382 . 1.000 no
C38 . H383 . 1.000 no
C39 . C40 . 1.501(4) yes
C39 . H391 . 1.000 no
C39 . H392 . 1.000 no
C40 . C41 . 1.512(4) yes
C40 . H401 . 1.000 no
C40 . H402 . 1.000 no
C41 . H411 . 1.000 no
C41 . H412 . 1.000 no
C41 . H413 . 1.000 no
C42 . C43 . 1.534(5) yes
C42 . H421 . 1.000 no
C42 . H422 . 1.000 no
C45 . C46 . 1.544(5) yes
C45 . C47 . 1.508(5) yes
C45 . C48 . 1.546(5) yes
C46 . H461 . 1.000 no
C46 . H462 . 1.000 no
C46 . H463 . 1.000 no
C47 . H471 . 1.000 no
C47 . H472 . 1.000 no
C47 . H473 . 1.000 no
C48 . H481 . 1.000 no
C48 . H482 . 1.000 no
C48 . H483 . 1.000 no
C49 . C50 . 1.532(4) yes
C49 . C51 . 1.536(4) yes
C49 . C52 . 1.524(4) yes
C50 . H501 . 1.000 no
C50 . H502 . 1.000 no
C50 . H503 . 1.000 no
C51 . H511 . 1.000 no
C51 . H512 . 1.000 no
C51 . H513 . 1.000 no
C52 . H521 . 1.000 no
C52 . H522 . 1.000 no
C52 . H523 . 1.000 no
C133 . C134 . 1.527(4) yes
C133 . H1331 . 1.000 no
C133 . H1332 . 1.000 no
C134 . C135 . 1.489(6) yes
C134 . H1341 . 1.000 no
C134 . H1342 . 1.000 no
C135 . H1351 . 1.000 no
C135 . H1352 . 1.000 no
C135 . H1353 . 1.000 no
C136 . C137 . 1.512(5) yes
C136 . H1361 . 1.000 no
C136 . H1362 . 1.000 no
C139 . C140 . 1.458(4) yes
C139 . H1391 . 1.000 no
C139 . H1392 . 1.000 no
C140 . C141 . 1.515(4) yes
C140 . H1401 . 1.000 no
C140 . H1402 . 1.000 no
C141 . H1411 . 1.000 no
C141 . H1412 . 1.000 no
C141 . H1413 . 1.000 no
C142 . C143 . 1.507(4) yes
C142 . H1421 . 1.000 no
C142 . H1422 . 1.000 no
C143 . C144 . 1.516(4) yes
C143 . H1431 . 1.000 no
C143 . H1432 . 1.000 no
C144 . H1441 . 1.000 no
C144 . H1442 . 1.000 no
C144 . H1443 . 1.000 no
C145 . C146 . 1.533(4) yes
C145 . C147 . 1.536(4) yes
C145 . C148 . 1.531(4) yes
C146 . H1461 . 1.000 no
C146 . H1462 . 1.000 no
C146 . H1463 . 1.000 no
C147 . H1471 . 1.000 no
C147 . H1472 . 1.000 no
C147 . H1473 . 1.000 no
C148 . H1481 . 1.000 no
C148 . H1482 . 1.000 no
C148 . H1483 . 1.000 no
C149 . C150 . 1.536(4) yes
C149 . C151 . 1.541(4) yes
C149 . C152 . 1.522(4) yes
C150 . H1501 . 1.000 no
C150 . H1502 . 1.000 no
C150 . H1503 . 1.000 no
C151 . H1511 . 1.000 no
C151 . H1512 . 1.000 no
C151 . H1513 . 1.000 no
C152 . H1521 . 1.000 no
C152 . H1522 . 1.000 no
C152 . H1523 . 1.000 no
C236 . C237 . 1.494(6) yes
C236 . H2361 . 1.000 no
C236 . H2362 . 1.000 no
C239 . C240 . 1.482(5) yes
C239 . H2391 . 1.000 no
C239 . H2392 . 1.000 no
C240 . C241 . 1.551(5) yes
C240 . H2401 . 1.000 no
C240 . H2402 . 1.000 no
C241 . H2411 . 1.000 no
C241 . H2412 . 1.000 no
C241 . H2413 . 1.000 no
C242 . C243 . 1.450(5) yes
C242 . H2421 . 1.000 no
C242 . H2422 . 1.000 no
C243 . C244 . 1.534(5) yes
C243 . H2431 . 1.000 no
C243 . H2432 . 1.000 no
C244 . H2441 . 1.000 no
C244 . H2442 . 1.000 no
C244 . H2443 . 1.000 no
C245 . C246 . 1.541(6) yes
C245 . C247 . 1.495(5) yes
C245 . C248 . 1.492(5) yes
C246 . H2461 . 1.000 no
C246 . H2462 . 1.000 no
C246 . H2463 . 1.000 no
C247 . H2471 . 1.000 no
C247 . H2472 . 1.000 no
C247 . H2473 . 1.000 no
C248 . H2481 . 1.000 no
C248 . H2482 . 1.000 no
C248 . H2483 . 1.000 no
C249 . C250 . 1.490(5) yes
C249 . C251 . 1.514(5) yes
C249 . C252 . 1.572(5) yes
C250 . H2501 . 1.000 no
C250 . H2502 . 1.000 no
C250 . H2503 . 1.000 no
C251 . H2511 . 1.000 no
C251 . H2512 . 1.000 no
C251 . H2513 . 1.000 no
C252 . H2521 . 1.000 no
C252 . H2522 . 1.000 no
C252 . H2523 . 1.000 no
C441 . C442 . 1.302(13) yes
C441 . C43 . 1.409(7) yes
C441 . H4411 . 1.000 no
C441 . H4412 . 1.000 no
C441 . H4413 . 1.000 no
C442 . C43 . 1.066(12) yes
C442 . H4421 . 1.000 no
C442 . H4422 . 1.000 no
C442 . H4423 . 1.000 no
C442 . H432 . 0.811(11) no
C43 . H431 . 1.000 no
C43 . H432 . 1.000 no
C34 . C35 . 1.477(6) yes
C34 . H341 . 1.000 no
C34 . H342 . 1.000 no
C35 . H351 . 1.000 no
C35 . H352 . 1.000 no
C35 . H353 . 1.000 no
C137 . C138 . 1.462(6) yes
C137 . H1371 . 1.000 no
C137 . H1372 . 1.000 no
C138 . H1381 . 1.000 no
C138 . H1382 . 1.000 no
C138 . H1383 . 1.000 no
C233 . C234 . 1.360(6) yes
C233 . H2331 . 1.000 no
C233 . H2332 . 1.000 no
C237 . C238 . 1.289(8) yes
C237 . H2371 . 1.000 no
C237 . H2372 . 1.000 no
C238 . H2381 . 1.000 no
C238 . H2382 . 1.000 no
C238 . H2383 . 1.000 no
C234 . C235 . 1.576(6) yes
C234 . H2341 . 1.000 no
C234 . H2342 . 1.000 no
C235 . H2351 . 1.000 no
C235 . H2352 . 1.000 no
C235 . H2353 . 1.000 no
